data_2213201
loop_
_publ_author_name
'Teo, Yin Yin'
'Lo, Kong Mun'
'Ng, Seik Weng'

_publ_section_title
;
 Bis[1,2-bis(diphenylphosphino)ethane-\k^2^<i>P</i>,<i>P</i>']silver(I)
 bis(chlorodifluoroacetato-\k<i>O</i>)(cyclohexyl)diphenylstannate(IV)
;
_journal_coeditor_code CI2314
_journal_issue 5
_journal_name_full 'Acta Crystallographica Section E'
_journal_page_first m1365
_journal_page_last m1367
_journal_paper_doi 10.1107/S1600536807016662
_journal_volume 63
_journal_year 2007
_chemical_formula_iupac '[Ag (C26 H24 P2)2] [Sn (C6 H5)2 (C6 H11) (C2 Cl F2 O2)2]'
_chemical_formula_moiety 'C52 H48 Ag1 P4 +, C22 H21 Cl2 F4 O4 Sn1 -'
_chemical_formula_sum 'C74 H69 Ag Cl2 F4 O4 P4 Sn'
_chemical_formula_weight 1519.63
_chemical_name_systematic
;
Bis[1,2-bis(diphenylphosphino)ethane-\k^2^P,P']silver(I)
bis(chlorodifluoroacetato-\kO)(cyclohexyl)diphenylstannate(IV)
;
_space_group_IT_number 2
_symmetry_cell_setting triclinic
_symmetry_space_group_name_Hall '-P 1'
_symmetry_space_group_name_H-M 'P -1'
_atom_sites_solution_hydrogens geom
_atom_sites_solution_primary direct
_atom_sites_solution_secondary difmap
_audit_creation_method SHELXL-97
_cell_angle_alpha 97.5820(10)
_cell_angle_beta 94.6410(10)
_cell_angle_gamma 105.5500(10)
_cell_formula_units_Z 2
_cell_length_a 11.7453(2)
_cell_length_b 14.7704(2)
_cell_length_c 21.1302(3)
_cell_measurement_reflns_used 6891
_cell_measurement_temperature 173(2)
_cell_measurement_theta_max 31.8
_cell_measurement_theta_min 2.4
_cell_volume 3474.62(9)
_computing_cell_refinement 'SAINT (Bruker, 2004)'
_computing_data_collection 'APEX2 (Bruker, 2004)'
_computing_data_reduction SAINT
_computing_molecular_graphics 'X-SEED (Barbour, 2001)'
_computing_publication_material 'publCIF (Westrip, 2007)'
_computing_structure_refinement 'SHELXL97 (Sheldrick, 1997)'
_computing_structure_solution 'SHELXS97 (Sheldrick, 1997)'
_diffrn_ambient_temperature 173(2)
_diffrn_measured_fraction_theta_full 0.99
_diffrn_measured_fraction_theta_max 0.99
_diffrn_measurement_device_type 'Bruker APEXII area-detector'
_diffrn_measurement_method '\f and \w'
_diffrn_radiation_monochromator graphite
_diffrn_radiation_source 'medium-focus sealed tube'
_diffrn_radiation_type MoK\a
_diffrn_radiation_wavelength 0.71073
_diffrn_reflns_av_R_equivalents 0.028
_diffrn_reflns_av_sigmaI/netI 0.028
_diffrn_reflns_limit_h_max 15
_diffrn_reflns_limit_h_min -15
_diffrn_reflns_limit_k_max 19
_diffrn_reflns_limit_k_min -19
_diffrn_reflns_limit_l_max 27
_diffrn_reflns_limit_l_min -27
_diffrn_reflns_number 54063
_diffrn_reflns_theta_full 27.5
_diffrn_reflns_theta_max 27.5
_diffrn_reflns_theta_min 1.0
_diffrn_standards_number 0
_exptl_absorpt_coefficient_mu 0.869
_exptl_absorpt_correction_T_max 0.874
_exptl_absorpt_correction_T_min 0.735
_exptl_absorpt_correction_type multi-scan
_exptl_absorpt_process_details '(SADABS; Sheldrick, 1996)'
_exptl_crystal_colour colourless
_exptl_crystal_density_diffrn 1.452
_exptl_crystal_density_method 'not measured'
_exptl_crystal_description Block
_exptl_crystal_F_000 1544
_exptl_crystal_size_max 0.49
_exptl_crystal_size_mid 0.32
_exptl_crystal_size_min 0.16
_refine_diff_density_max 2.61
_refine_diff_density_min -1.35
_refine_ls_extinction_method none
_refine_ls_goodness_of_fit_ref 1.30
_refine_ls_hydrogen_treatment constr
_refine_ls_matrix_type full
_refine_ls_number_parameters 1252
_refine_ls_number_reflns 15831
_refine_ls_number_restraints 1021
_refine_ls_restrained_S_all 1.35
_refine_ls_R_factor_all 0.066
_refine_ls_R_factor_gt 0.049
_refine_ls_shift/su_max 0.001
_refine_ls_shift/su_mean 0.000
_refine_ls_structure_factor_coef Fsqd
_refine_ls_weighting_details 'calc w=1/[\s^2^(Fo^2^)+(0.0845P)^2^+3.9457P] where P=(Fo^2^+2Fc^2^)/3'
_refine_ls_weighting_scheme calc
_refine_ls_wR_factor_gt 0.142
_refine_ls_wR_factor_ref 0.168
_reflns_number_gt 12918
_reflns_number_total 15831
_reflns_threshold_expression I>2\s(I)
_cod_data_source_file ci2314.cif
_cod_data_source_block I
_cod_depositor_comments
;
The following automatic conversions were performed:
'_symmetry_cell_setting' value 'Triclinic' changed to 'triclinic'
according to '/home/saulius/struct/CIF-dictionaries/cif_core.dic'
dictionary named 'cif_core.dic' version 2.4.1 from 2010-06-29.

Automatic conversion script
Id: cif_fix_enum 1527 2010-12-29 10:47:43Z saulius 

The following automatic conversions were performed:

'_symmetry_cell_setting' value 'Triclinic' changed to 'triclinic'
according to /home/saulius/struct/CIF-dictionaries/cif_core.dic
dictionary named 'cif_core.dic' version 2.4.1 from 2010-06-29.

Automatic conversion script
Id: cif_fix_values 1715 2011-07-08 13:25:40Z adriana 
;
_cod_database_code 2213201
_cod_database_fobs_code 2213201

loop_
_symmetry_equiv_pos_as_xyz
'x, y, z'
'-x, -y, -z'

loop_
_atom_site_type_symbol
_atom_site_label
_atom_site_fract_x
_atom_site_fract_y
_atom_site_fract_z
_atom_site_U_iso_or_equiv
_atom_site_adp_type
_atom_site_calc_flag
_atom_site_refinement_flags
_atom_site_occupancy
_atom_site_disorder_assembly
_atom_site_disorder_group
Sn Sn1 0.3267(2) 0.59216(18) 0.32429(11) 0.0212(3) Uani d PD 0.50 A 1
Cl Cl1 0.0997(5) 0.6435(5) 0.1041(2) 0.1227(17) Uani d PDU 0.50 A 1
Cl Cl2 0.3641(7) 0.3912(4) 0.5195(3) 0.1347(19) Uani d PDU 0.50 A 1
F F1 0.3208(9) 0.7336(8) 0.0968(5) 0.1227(17) Uani d PD 0.50 A 1
F F2 0.2868(10) 0.5924(7) 0.1070(5) 0.1227(17) Uani d PD 0.50 A 1
F F3 0.2002(11) 0.4661(11) 0.5251(6) 0.1347(19) Uani d PD 0.50 A 1
F F4 0.3817(12) 0.5544(7) 0.5354(6) 0.1347(19) Uani d PD 0.50 A 1
O O1 0.3210(5) 0.6452(4) 0.2283(3) 0.0295(14) Uani d PDU 0.50 A 1
O O2 0.2339(9) 0.7636(6) 0.2241(4) 0.078(3) Uani d PDU 0.50 A 1
O O3 0.3200(17) 0.5560(9) 0.4207(5) 0.028(3) Uani d PDU 0.50 A 1
O O4 0.2743(11) 0.3977(9) 0.3921(6) 0.042(3) Uani d PDU 0.50 A 1
C C1 0.4186(4) 0.7304(3) 0.3792(2) 0.0217(16) Uani d PGDU 0.50 A 1
C C2 0.5028(5) 0.7330(3) 0.4301(2) 0.0273(15) Uani d PGU 0.50 A 1
H H2 0.5165 0.6756 0.4399 0.033 Uiso calc PR 0.50 A 1
C C3 0.5671(4) 0.8197(3) 0.4666(2) 0.0278(16) Uani d PGU 0.50 A 1
H H3 0.6247 0.8215 0.5014 0.033 Uiso calc PR 0.50 A 1
C C4 0.5472(5) 0.9038(3) 0.4523(2) 0.0280(16) Uani d PGU 0.50 A 1
H H4 0.5911 0.9630 0.4773 0.034 Uiso calc PR 0.50 A 1
C C5 0.4629(5) 0.9012(3) 0.4014(3) 0.028(2) Uani d PGU 0.50 A 1
H H5 0.4493 0.9586 0.3916 0.034 Uiso calc PR 0.50 A 1
C C6 0.3987(5) 0.8145(3) 0.3649(2) 0.0262(15) Uani d PGU 0.50 A 1
H H6 0.3411 0.8127 0.3301 0.031 Uiso calc PR 0.50 A 1
C C7 0.1348(8) 0.5250(16) 0.3047(7) 0.025(3) Uani d PGDU 0.50 A 1
C C8 0.0643(12) 0.5119(17) 0.3543(5) 0.038(6) Uani d PGU 0.50 A 1
H H8 0.0987 0.5350 0.3977 0.046 Uiso calc PR 0.50 A 1
C C9 -0.0566(12) 0.4652(14) 0.3405(5) 0.050(4) Uani d PGU 0.50 A 1
H H9 -0.1048 0.4562 0.3744 0.060 Uiso calc PR 0.50 A 1
C C10 -0.1069(7) 0.4315(10) 0.2770(5) 0.036(3) Uani d PGU 0.50 A 1
H H10 -0.1895 0.3995 0.2676 0.044 Uiso calc PR 0.50 A 1
C C11 -0.0364(8) 0.4445(9) 0.2274(4) 0.037(3) Uani d PGU 0.50 A 1
H H11 -0.0707 0.4215 0.1841 0.045 Uiso calc PR 0.50 A 1
C C12 0.0845(8) 0.4913(12) 0.2412(6) 0.038(3) Uani d PGU 0.50 A 1
H H12 0.1328 0.5003 0.2073 0.046 Uiso calc PR 0.50 A 1
C C13 0.4290(12) 0.5027(12) 0.2852(9) 0.028(5) Uani d PDU 0.50 A 1
H H13 0.4453 0.4632 0.3179 0.033 Uiso calc PR 0.50 A 1
C C14 0.3640(12) 0.4362(11) 0.2236(8) 0.033(4) Uani d PDU 0.50 A 1
H H14A 0.2895 0.3932 0.2334 0.040 Uiso calc PR 0.50 A 1
H H14B 0.3422 0.4746 0.1920 0.040 Uiso calc PR 0.50 A 1
C C15 0.4401(13) 0.3769(11) 0.1939(9) 0.058(5) Uani d PDU 0.50 A 1
H H15A 0.4044 0.3487 0.1492 0.069 Uiso calc PR 0.50 A 1
H H15B 0.4385 0.3239 0.2183 0.069 Uiso calc PR 0.50 A 1
C C16 0.5693(13) 0.4329(12) 0.1931(8) 0.062(5) Uani d PDU 0.50 A 1
H H16A 0.6169 0.3870 0.1874 0.074 Uiso calc PR 0.50 A 1
H H16B 0.5735 0.4654 0.1549 0.074 Uiso calc PR 0.50 A 1
C C17 0.6279(11) 0.5068(11) 0.2517(7) 0.056(4) Uani d PDU 0.50 A 1
H H17A 0.7031 0.5486 0.2416 0.067 Uiso calc PR 0.50 A 1
H H17B 0.6476 0.4744 0.2874 0.067 Uiso calc PR 0.50 A 1
C C18 0.5466(13) 0.5674(9) 0.2728(8) 0.043(4) Uani d PDU 0.50 A 1
H H18A 0.5849 0.6125 0.3125 0.051 Uiso calc PR 0.50 A 1
H H18B 0.5326 0.6048 0.2389 0.051 Uiso calc PR 0.50 A 1
C C19 0.2694(5) 0.6960(5) 0.2005(4) 0.040(2) Uani d PDU 0.50 A 1
C C20 0.2499(7) 0.6690(6) 0.1274(4) 0.051(3) Uani d PDU 0.50 A 1
C C21 0.2977(8) 0.4727(9) 0.4304(6) 0.059(6) Uani d PDU 0.50 A 1
C C22 0.3034(11) 0.4748(7) 0.5018(5) 0.058(4) Uani d PDU 0.50 A 1
Sn Sn1' 0.3038(2) 0.5812(2) 0.31102(11) 0.0292(4) Uani d PD 0.50 B 2
Cl Cl1' 0.2833(6) 0.5241(4) 0.0652(3) 0.1173(14) Uani d PDU 0.50 B 2
Cl Cl2' 0.3929(2) 0.5095(2) 0.55380(13) 0.0527(5) Uani d PDU 0.50 B 2
F F1' 0.1086(10) 0.5710(8) 0.0934(6) 0.1173(14) Uani d PD 0.50 B 2
F F2' 0.2367(12) 0.6816(7) 0.0637(6) 0.1173(14) Uani d PD 0.50 B 2
F F3' 0.1830(6) 0.4559(7) 0.5093(3) 0.0527(5) Uani d PD 0.50 B 2
F F4' 0.2678(6) 0.3484(5) 0.5017(3) 0.0527(5) Uani d PD 0.50 B 2
O O1' 0.2710(12) 0.6059(8) 0.2095(4) 0.083(3) Uani d PDU 0.50 B 2
O O2' 0.3684(10) 0.7266(7) 0.1707(6) 0.103(4) Uani d PDU 0.50 B 2
O O3' 0.3313(17) 0.5416(8) 0.4116(5) 0.030(3) Uani d PDU 0.50 B 2
O O4' 0.3060(9) 0.3869(8) 0.3860(6) 0.030(2) Uani d PDU 0.50 B 2
C C1' 0.3646(5) 0.7312(3) 0.3484(3) 0.0313(17) Uani d PGDU 0.50 B 2
C C2' 0.4628(5) 0.7677(4) 0.3950(3) 0.037(2) Uani d PGU 0.50 B 2
H H2' 0.5021 0.7261 0.4120 0.044 Uiso calc PR 0.50 B 2
C C3' 0.5036(5) 0.8652(4) 0.4167(3) 0.040(2) Uani d PGU 0.50 B 2
H H3' 0.5707 0.8901 0.4486 0.048 Uiso calc PR 0.50 B 2
C C4' 0.4462(6) 0.9261(3) 0.3919(3) 0.039(3) Uani d PGU 0.50 B 2
H H4' 0.4740 0.9927 0.4068 0.047 Uiso calc PR 0.50 B 2
C C5' 0.3480(6) 0.8896(4) 0.3454(3) 0.040(2) Uani d PGU 0.50 B 2
H H5' 0.3087 0.9312 0.3284 0.048 Uiso calc PR 0.50 B 2
C C6' 0.3072(4) 0.7921(4) 0.3236(3) 0.0349(18) Uani d PGU 0.50 B 2
H H6' 0.2401 0.7672 0.2918 0.042 Uiso calc PR 0.50 B 2
C C7' 0.1182(8) 0.5196(18) 0.3038(8) 0.039(5) Uani d PGDU 0.50 B 2
C C8' 0.0626(12) 0.5157(19) 0.3594(6) 0.043(6) Uani d PGU 0.50 B 2
H H8' 0.1077 0.5425 0.4001 0.052 Uiso calc PR 0.50 B 2
C C9' -0.0591(12) 0.4725(15) 0.3553(5) 0.049(4) Uani d PGU 0.50 B 2
H H9' -0.0971 0.4698 0.3933 0.058 Uiso calc PR 0.50 B 2
C C10' -0.1251(8) 0.4333(10) 0.2957(6) 0.052(4) Uani d PGU 0.50 B 2
H H10' -0.2082 0.4038 0.2930 0.062 Uiso calc PR 0.50 B 2
C C11' -0.0694(10) 0.4372(9) 0.2401(5) 0.043(3) Uani d PGU 0.50 B 2
H H11' -0.1146 0.4103 0.1994 0.051 Uiso calc PR 0.50 B 2
C C12' 0.0522(10) 0.4803(12) 0.2441(6) 0.039(3) Uani d PGU 0.50 B 2
H H12' 0.0902 0.4830 0.2061 0.047 Uiso calc PR 0.50 B 2
C C13' 0.4352(14) 0.5122(11) 0.2808(10) 0.033(6) Uani d PDU 0.50 B 2
H H13' 0.4696 0.4930 0.3200 0.039 Uiso calc PR 0.50 B 2
C C14' 0.3675(12) 0.4201(10) 0.2359(8) 0.032(4) Uani d PDU 0.50 B 2
H H14C 0.3219 0.4354 0.1994 0.038 Uiso calc PR 0.50 B 2
H H14D 0.3102 0.3794 0.2595 0.038 Uiso calc PR 0.50 B 2
C C15' 0.4528(14) 0.3653(8) 0.2102(8) 0.046(4) Uani d PDU 0.50 B 2
H H15C 0.4073 0.3064 0.1809 0.056 Uiso calc PR 0.50 B 2
H H15D 0.4963 0.3471 0.2464 0.056 Uiso calc PR 0.50 B 2
C C16' 0.5425(13) 0.4302(10) 0.1735(7) 0.052(4) Uani d PDU 0.50 B 2
H H16C 0.5927 0.3944 0.1520 0.062 Uiso calc PR 0.50 B 2
H H16D 0.4999 0.4553 0.1407 0.062 Uiso calc PR 0.50 B 2
C C17' 0.6189(10) 0.5118(9) 0.2255(6) 0.038(3) Uani d PDU 0.50 B 2
H H17C 0.6541 0.4854 0.2605 0.046 Uiso calc PR 0.50 B 2
H H17D 0.6845 0.5526 0.2067 0.046 Uiso calc PR 0.50 B 2
C C18' 0.5389(14) 0.5703(9) 0.2522(7) 0.041(4) Uani d PDU 0.50 B 2
H H18C 0.5872 0.6229 0.2858 0.049 Uiso calc PR 0.50 B 2
H H18D 0.5081 0.5990 0.2172 0.049 Uiso calc PR 0.50 B 2
C C19' 0.2908(7) 0.6481(6) 0.1643(4) 0.068(3) Uani d PDU 0.50 B 2
C C20' 0.2253(10) 0.6095(7) 0.0986(4) 0.074(4) Uani d PDU 0.50 B 2
C C21' 0.3107(7) 0.4593(7) 0.4248(4) 0.0154(19) Uani d PDU 0.50 B 2
C C22' 0.2883(10) 0.4406(7) 0.4935(4) 0.030(2) Uani d PDU 0.50 B 2
Ag Ag1 0.83481(2) 1.043954(19) 0.233263(13) 0.02338(9) Uani d . 1 C .
P P1 0.95430(10) 1.13312(9) 0.33567(5) 0.0351(3) Uani d D 1 . .
P P2 1.01377(8) 1.11636(8) 0.18360(5) 0.0254(2) Uani d D 1 . .
P P3 0.74021(11) 0.87088(7) 0.22093(6) 0.0346(3) Uani d D 1 . .
P P4 0.62866(9) 1.05532(7) 0.20820(5) 0.0277(2) Uani d D 1 . .
C C23 1.0438(5) 1.0535(4) 0.3782(2) 0.0232(18) Uani d PGDU 0.50 C 3
C C24 1.0833(5) 1.0735(4) 0.4437(2) 0.0336(18) Uani d PGU 0.50 C 3
H H24 1.0687 1.1260 0.4696 0.040 Uiso calc PR 0.50 C 3
C C25 1.1441(6) 1.0169(4) 0.4713(2) 0.042(2) Uani d PGU 0.50 C 3
H H25 1.1711 1.0306 0.5161 0.051 Uiso calc PR 0.50 C 3
C C26 1.1654(5) 0.9402(4) 0.4334(3) 0.038(2) Uani d PGU 0.50 C 3
H H26 1.2070 0.9015 0.4523 0.046 Uiso calc PR 0.50 C 3
C C27 1.1259(5) 0.9201(3) 0.3680(3) 0.0364(19) Uani d PGU 0.50 C 3
H H27 1.1405 0.8677 0.3421 0.044 Uiso calc PR 0.50 C 3
C C28 1.0651(5) 0.9768(4) 0.34035(19) 0.0280(16) Uani d PGU 0.50 C 3
H H28 1.0381 0.9630 0.2956 0.034 Uiso calc PR 0.50 C 3
C C29 0.9044(6) 1.1842(6) 0.4057(3) 0.024(2) Uani d PGDU 0.50 C 3
C C30 0.8012(6) 1.1321(4) 0.4266(3) 0.0315(19) Uani d PGU 0.50 C 3
H H30 0.7642 1.0681 0.4068 0.038 Uiso calc PR 0.50 C 3
C C31 0.7521(6) 1.1735(5) 0.4764(3) 0.041(2) Uani d PGU 0.50 C 3
H H31 0.6815 1.1379 0.4906 0.049 Uiso calc PR 0.50 C 3
C C32 0.8062(7) 1.2672(5) 0.5053(3) 0.042(3) Uani d PGU 0.50 C 3
H H32 0.7726 1.2955 0.5393 0.051 Uiso calc PR 0.50 C 3
C C33 0.9094(8) 1.3193(4) 0.4844(5) 0.051(4) Uani d PGU 0.50 C 3
H H33 0.9464 1.3833 0.5042 0.061 Uiso calc PR 0.50 C 3
C C34 0.9585(7) 1.2778(6) 0.4346(5) 0.040(3) Uani d PGU 0.50 C 3
H H34 1.0291 1.3134 0.4204 0.048 Uiso calc PR 0.50 C 3
C C23' 1.0558(4) 1.0982(4) 0.3781(2) 0.0219(17) Uani d PGDU 0.50 C 4
C C24' 1.1553(4) 1.1608(3) 0.4159(3) 0.0284(16) Uani d PGU 0.50 C 4
H H24' 1.1704 1.2274 0.4168 0.034 Uiso calc PR 0.50 C 4
C C25' 1.2326(4) 1.1257(3) 0.4524(3) 0.0333(18) Uani d PGU 0.50 C 4
H H25' 1.3007 1.1685 0.4782 0.040 Uiso calc PR 0.50 C 4
C C26' 1.2105(5) 1.0282(4) 0.4512(3) 0.0343(18) Uani d PGU 0.50 C 4
H H26' 1.2633 1.0043 0.4761 0.041 Uiso calc PR 0.50 C 4
C C27' 1.1109(5) 0.9657(3) 0.4134(3) 0.038(2) Uani d PGU 0.50 C 4
H H27' 1.0958 0.8990 0.4125 0.046 Uiso calc PR 0.50 C 4
C C28' 1.0336(4) 1.0007(3) 0.3769(3) 0.0287(17) Uani d PGU 0.50 C 4
H H28' 0.9656 0.9579 0.3511 0.034 Uiso calc PR 0.50 C 4
C C29' 0.8794(6) 1.1990(6) 0.3937(4) 0.024(2) Uani d PGDU 0.50 C 4
C C30' 0.7662(6) 1.1517(5) 0.4062(3) 0.039(2) Uani d PGU 0.50 C 4
H H30' 0.7256 1.0908 0.3823 0.046 Uiso calc PR 0.50 C 4
C C31' 0.7123(6) 1.1936(6) 0.4535(3) 0.045(2) Uani d PGU 0.50 C 4
H H31' 0.6349 1.1613 0.4620 0.053 Uiso calc PR 0.50 C 4
C C32' 0.7717(8) 1.2827(6) 0.4884(4) 0.047(3) Uani d PGU 0.50 C 4
H H32' 0.7349 1.3113 0.5208 0.057 Uiso calc PR 0.50 C 4
C C33' 0.8849(8) 1.3299(5) 0.4760(5) 0.055(4) Uani d PGU 0.50 C 4
H H33' 0.9255 1.3909 0.4999 0.067 Uiso calc PR 0.50 C 4
C C34' 0.9388(6) 1.2881(6) 0.4287(5) 0.047(4) Uani d PGU 0.50 C 4
H H34' 1.0162 1.3204 0.4202 0.056 Uiso calc PR 0.50 C 4
C C35 1.0601(6) 1.2298(4) 0.3057(3) 0.071(2) Uani d U 1 C .
H H35A 1.0174 1.2732 0.2896 0.085 Uiso calc R 1 . .
H H35B 1.1216 1.2670 0.3413 0.085 Uiso calc R 1 . .
C C36 1.1200(4) 1.1889(4) 0.2513(2) 0.0450(12) Uani d U 1 C .
H H36A 1.1674 1.1495 0.2687 0.054 Uiso calc R 1 . .
H H36B 1.1755 1.2421 0.2356 0.054 Uiso calc R 1 . .
C C37 1.0094(5) 1.1699(4) 0.1123(2) 0.0283(16) Uani d PGDU 0.50 C 3
C C38 1.0335(7) 1.2683(4) 0.1183(2) 0.049(3) Uani d PGU 0.50 C 3
H H38 1.0564 1.3065 0.1596 0.059 Uiso calc PR 0.50 C 3
C C39 1.0241(8) 1.3107(3) 0.0639(3) 0.059(3) Uani d PGU 0.50 C 3
H H39 1.0405 1.3779 0.0680 0.071 Uiso calc PR 0.50 C 3
C C40 0.9905(7) 1.2547(4) 0.0035(3) 0.049(2) Uani d PGU 0.50 C 3
H H40 0.9841 1.2837 -0.0336 0.059 Uiso calc PR 0.50 C 3
C C41 0.9665(6) 1.1564(4) -0.00245(19) 0.039(2) Uani d PGU 0.50 C 3
H H41 0.9436 1.1181 -0.0437 0.047 Uiso calc PR 0.50 C 3
C C42 0.9759(5) 1.1140(3) 0.0519(3) 0.0292(16) Uani d PGU 0.50 C 3
H H42 0.9595 1.0467 0.0479 0.035 Uiso calc PR 0.50 C 3
C C43 1.1035(4) 1.0292(4) 0.1636(3) 0.0289(18) Uani d PGDU 0.50 C 3
C C44 1.0775(4) 0.9427(4) 0.1863(3) 0.0339(18) Uani d PGU 0.50 C 3
H H44 1.0118 0.9254 0.2100 0.041 Uiso calc PR 0.50 C 3
C C45 1.1477(5) 0.8816(4) 0.1744(3) 0.042(2) Uani d PGU 0.50 C 3
H H45 1.1300 0.8225 0.1900 0.050 Uiso calc PR 0.50 C 3
C C46 1.2439(5) 0.9069(4) 0.1398(3) 0.043(2) Uani d PGU 0.50 C 3
H H46 1.2919 0.8651 0.1316 0.051 Uiso calc PR 0.50 C 3
C C47 1.2699(4) 0.9934(4) 0.1170(3) 0.044(2) Uani d PGU 0.50 C 3
H H47 1.3356 1.0107 0.0933 0.053 Uiso calc PR 0.50 C 3
C C48 1.1997(5) 1.0545(4) 0.1289(3) 0.0349(18) Uani d PGU 0.50 C 3
H H48 1.2174 1.1136 0.1134 0.042 Uiso calc PR 0.50 C 3
C C37' 1.0022(4) 1.2159(3) 0.1379(2) 0.0222(14) Uani d PGDU 0.50 C 4
C C38' 1.1006(3) 1.2865(4) 0.1274(3) 0.0276(17) Uani d PGU 0.50 C 4
H H38' 1.1780 1.2888 0.1460 0.033 Uiso calc PR 0.50 C 4
C C39' 1.0860(4) 1.3538(4) 0.0896(3) 0.0363(19) Uani d PGU 0.50 C 4
H H39' 1.1533 1.4021 0.0824 0.044 Uiso calc PR 0.50 C 4
C C40' 0.9729(5) 1.3505(4) 0.0625(3) 0.039(2) Uani d PGU 0.50 C 4
H H40' 0.9629 1.3965 0.0367 0.047 Uiso calc PR 0.50 C 4
C C41' 0.8744(4) 1.2799(4) 0.0730(3) 0.0379(19) Uani d PGU 0.50 C 4
H H41' 0.7971 1.2776 0.0544 0.046 Uiso calc PR 0.50 C 4
C C42' 0.8890(4) 1.2126(3) 0.1108(3) 0.0279(16) Uani d PGU 0.50 C 4
H H42' 0.8217 1.1643 0.1180 0.033 Uiso calc PR 0.50 C 4
C C43' 1.0957(5) 1.0515(4) 0.1367(2) 0.0229(15) Uani d PGDU 0.50 C 4
C C44' 1.1335(6) 0.9829(4) 0.1647(2) 0.039(2) Uani d PGU 0.50 C 4
H H44' 1.1261 0.9785 0.2087 0.047 Uiso calc PR 0.50 C 4
C C45' 1.1822(6) 0.9206(4) 0.1282(3) 0.043(2) Uani d PGU 0.50 C 4
H H45' 1.2081 0.8737 0.1474 0.052 Uiso calc PR 0.50 C 4
C C46' 1.1931(6) 0.9270(4) 0.0638(3) 0.0378(19) Uani d PGU 0.50 C 4
H H46' 1.2263 0.8844 0.0389 0.045 Uiso calc PR 0.50 C 4
C C47' 1.1552(6) 0.9956(5) 0.0359(2) 0.048(2) Uani d PGU 0.50 C 4
H H47' 1.1626 1.0000 -0.0081 0.058 Uiso calc PR 0.50 C 4
C C48' 1.1065(6) 1.0579(4) 0.0723(3) 0.039(2) Uani d PGU 0.50 C 4
H H48' 1.0807 1.1048 0.0532 0.047 Uiso calc PR 0.50 C 4
C C49 0.7244(9) 0.7974(7) 0.1445(3) 0.030(3) Uani d PGDU 0.50 C 5
C C50 0.6254(8) 0.7197(8) 0.1234(5) 0.042(3) Uani d PGU 0.50 C 5
H H50 0.5629 0.7049 0.1494 0.051 Uiso calc PR 0.50 C 5
C C51 0.6180(8) 0.6638(6) 0.0640(5) 0.055(5) Uani d PGU 0.50 C 5
H H51 0.5503 0.6107 0.0496 0.066 Uiso calc PR 0.50 C 5
C C52 0.7095(9) 0.6854(6) 0.0259(4) 0.056(4) Uani d PGU 0.50 C 5
H H52 0.7044 0.6472 -0.0147 0.067 Uiso calc PR 0.50 C 5
C C53 0.8085(8) 0.7631(6) 0.0470(3) 0.059(3) Uani d PGU 0.50 C 5
H H53 0.8710 0.7779 0.0210 0.070 Uiso calc PR 0.50 C 5
C C54 0.8159(7) 0.8190(5) 0.1064(3) 0.047(2) Uani d PGU 0.50 C 5
H H54 0.8836 0.8721 0.1208 0.056 Uiso calc PR 0.50 C 5
C C55 0.8058(10) 0.8057(8) 0.2796(4) 0.026(3) Uani d PGDU 0.50 C 5
C C56 0.8742(13) 0.7484(11) 0.2559(4) 0.036(4) Uani d PGU 0.50 C 5
H H56 0.8861 0.7424 0.2117 0.043 Uiso calc PR 0.50 C 5
C C57 0.9253(13) 0.6998(10) 0.2967(6) 0.041(3) Uani d PGU 0.50 C 5
H H57 0.9721 0.6606 0.2805 0.049 Uiso calc PR 0.50 C 5
C C58 0.9080(10) 0.7085(9) 0.3613(6) 0.040(3) Uani d PGU 0.50 C 5
H H58 0.9429 0.6753 0.3892 0.048 Uiso calc PR 0.50 C 5
C C59 0.8396(8) 0.7658(9) 0.3850(4) 0.041(3) Uani d PGU 0.50 C 5
H H59 0.8277 0.7718 0.4291 0.049 Uiso calc PR 0.50 C 5
C C60 0.7885(7) 0.8144(7) 0.3441(5) 0.033(3) Uani d PGU 0.50 C 5
H H60 0.7417 0.8536 0.3603 0.040 Uiso calc PR 0.50 C 5
C C49' 0.7158(9) 0.8031(7) 0.1369(3) 0.045(5) Uani d PGDU 0.50 C 6
C C50' 0.6530(11) 0.7071(7) 0.1252(5) 0.050(4) Uani d PGU 0.50 C 6
H H50' 0.6232 0.6761 0.1596 0.059 Uiso calc PR 0.50 C 6
C C51' 0.6339(11) 0.6564(5) 0.0631(6) 0.076(8) Uani d PGU 0.50 C 6
H H51' 0.5910 0.5908 0.0551 0.091 Uiso calc PR 0.50 C 6
C C52' 0.6775(9) 0.7017(7) 0.0128(4) 0.067(5) Uani d PGU 0.50 C 6
H H52' 0.6644 0.6671 -0.0296 0.080 Uiso calc PR 0.50 C 6
C C53' 0.7402(7) 0.7977(7) 0.0246(3) 0.055(3) Uani d PGU 0.50 C 6
H H53' 0.7700 0.8287 -0.0098 0.067 Uiso calc PR 0.50 C 6
C C54' 0.7594(6) 0.8484(5) 0.0866(3) 0.039(2) Uani d PGU 0.50 C 6
H H54' 0.8023 0.9140 0.0946 0.047 Uiso calc PR 0.50 C 6
C C55' 0.7755(10) 0.7936(8) 0.2709(4) 0.027(3) Uani d PGDU 0.50 C 6
C C56' 0.8548(13) 0.7418(12) 0.2551(5) 0.042(5) Uani d PGU 0.50 C 6
H H56' 0.8751 0.7345 0.2125 0.050 Uiso calc PR 0.50 C 6
C C57' 0.9044(13) 0.7005(12) 0.3016(7) 0.050(4) Uani d PGU 0.50 C 6
H H57' 0.9586 0.6651 0.2907 0.060 Uiso calc PR 0.50 C 6
C C58' 0.8747(10) 0.7110(10) 0.3639(6) 0.043(3) Uani d PGU 0.50 C 6
H H58' 0.9086 0.6828 0.3957 0.051 Uiso calc PR 0.50 C 6
C C59' 0.7953(7) 0.7629(8) 0.3798(4) 0.036(3) Uani d PGU 0.50 C 6
H H59' 0.7750 0.7701 0.4224 0.044 Uiso calc PR 0.50 C 6
C C60' 0.7457(7) 0.8041(6) 0.3333(5) 0.028(2) Uani d PGU 0.50 C 6
H H60' 0.6915 0.8395 0.3441 0.034 Uiso calc PR 0.50 C 6
C C61 0.5866(5) 0.8688(3) 0.2363(3) 0.0544(15) Uani d U 1 C .
H H61A 0.5347 0.8024 0.2269 0.065 Uiso calc R 1 . .
H H61B 0.5863 0.8933 0.2822 0.065 Uiso calc R 1 . .
C C62 0.5384(4) 0.9294(3) 0.1945(3) 0.0520(14) Uani d U 1 C .
H H62A 0.4560 0.9265 0.2030 0.062 Uiso calc R 1 . .
H H62B 0.5354 0.9024 0.1487 0.062 Uiso calc R 1 . .
C C63 0.5484(7) 1.1143(5) 0.2659(4) 0.026(3) Uani d PGDU 0.50 C 5
C C64 0.4438(7) 1.0673(4) 0.2882(4) 0.032(2) Uani d PGU 0.50 C 5
H H64 0.4076 1.0015 0.2728 0.039 Uiso calc PR 0.50 C 5
C C65 0.3922(6) 1.1165(6) 0.3328(4) 0.043(3) Uani d PGU 0.50 C 5
H H65 0.3208 1.0844 0.3479 0.051 Uiso calc PR 0.50 C 5
C C66 0.4451(8) 1.2128(5) 0.3552(4) 0.042(3) Uani d PGU 0.50 C 5
H H66 0.4099 1.2464 0.3856 0.051 Uiso calc PR 0.50 C 5
C C67 0.5497(8) 1.2598(4) 0.3329(4) 0.056(3) Uani d PGU 0.50 C 5
H H67 0.5859 1.3256 0.3483 0.067 Uiso calc PR 0.50 C 5
C C68 0.6013(7) 1.2106(5) 0.2883(4) 0.048(3) Uani d PGU 0.50 C 5
H H68 0.6727 1.2427 0.2732 0.058 Uiso calc PR 0.50 C 5
C C69 0.5863(6) 1.0847(4) 0.13523(18) 0.025(2) Uani d PGDU 0.50 C 5
C C70 0.5839(5) 1.0271(3) 0.0773(2) 0.0261(15) Uani d PGU 0.50 C 5
H H70 0.6022 0.9682 0.0771 0.031 Uiso calc PR 0.50 C 5
C C71 0.5547(5) 1.0556(4) 0.01946(18) 0.0313(17) Uani d PGU 0.50 . 5
H H71 0.5530 1.0162 -0.0202 0.038 Uiso calc PR 0.50 C 5
C C72 0.5279(6) 1.1418(4) 0.0196(2) 0.0341(19) Uani d PGU 0.50 C 5
H H72 0.5079 1.1613 -0.0199 0.041 Uiso calc PR 0.50 C 5
C C73 0.5303(6) 1.1994(3) 0.0776(3) 0.0344(19) Uani d PGU 0.50 C 5
H H73 0.5120 1.2583 0.0777 0.041 Uiso calc PR 0.50 C 5
C C74 0.5595(6) 1.1709(4) 0.1354(2) 0.0275(16) Uani d PGU 0.50 C 5
H H74 0.5612 1.2103 0.1750 0.033 Uiso calc PR 0.50 C 5
C C63' 0.5761(6) 1.1219(4) 0.2714(3) 0.023(2) Uani d PGDU 0.50 C 6
C C64' 0.4560(6) 1.1006(4) 0.2793(3) 0.030(2) Uani d PGU 0.50 C 6
H H64' 0.4011 1.0458 0.2542 0.036 Uiso calc PR 0.50 C 6
C C65' 0.4161(4) 1.1594(5) 0.3238(3) 0.036(2) Uani d PGU 0.50 C 6
H H65' 0.3340 1.1448 0.3292 0.044 Uiso calc PR 0.50 C 6
C C66' 0.4965(6) 1.2395(5) 0.3605(3) 0.033(2) Uani d PGU 0.50 C 6
H H66' 0.4693 1.2797 0.3909 0.040 Uiso calc PR 0.50 C 6
C C67' 0.6166(5) 1.2608(4) 0.3526(3) 0.042(2) Uani d PGU 0.50 C 6
H H67' 0.6715 1.3156 0.3777 0.050 Uiso calc PR 0.50 C 6
C C68' 0.6565(5) 1.2020(5) 0.3081(3) 0.0307(18) Uani d PGU 0.50 C 6
H H68' 0.7386 1.2166 0.3027 0.037 Uiso calc PR 0.50 C 6
C C69' 0.5882(5) 1.1143(5) 0.1357(2) 0.026(2) Uani d PGDU 0.50 C 6
C C70' 0.6761(4) 1.1382(5) 0.0957(3) 0.041(2) Uani d PGU 0.50 C 6
H H70' 0.7504 1.1256 0.1046 0.049 Uiso calc PR 0.50 C 6
C C71' 0.6552(5) 1.1806(5) 0.0426(3) 0.049(2) Uani d PGU 0.50 C 6
H H71' 0.7153 1.1969 0.0152 0.059 Uiso calc PR 0.50 C 6
C C72' 0.5465(6) 1.1990(5) 0.0296(3) 0.042(2) Uani d PGU 0.50 C 6
H H72' 0.5322 1.2280 -0.0067 0.050 Uiso calc PR 0.50 C 6
C C73' 0.4585(4) 1.1751(5) 0.0696(3) 0.038(2) Uani d PGU 0.50 C 6
H H73' 0.3842 1.1878 0.0607 0.045 Uiso calc PR 0.50 C 6
C C74' 0.4794(4) 1.1328(5) 0.1227(2) 0.0283(16) Uani d PGU 0.50 C 6
H H74' 0.4193 1.1165 0.1501 0.034 Uiso calc PR 0.50 C 6

loop_
_atom_site_aniso_label
_atom_site_aniso_U_11
_atom_site_aniso_U_22
_atom_site_aniso_U_33
_atom_site_aniso_U_12
_atom_site_aniso_U_13
_atom_site_aniso_U_23
Sn1 0.0258(7) 0.0161(6) 0.0219(7) 0.0065(5) 0.0011(4) 0.0035(5)
Cl1 0.144(4) 0.132(4) 0.066(2) 0.003(3) -0.032(2) 0.024(2)
Cl2 0.210(5) 0.105(3) 0.103(3) 0.059(3) 0.010(3) 0.045(3)
F1 0.144(4) 0.132(4) 0.066(2) 0.003(3) -0.032(2) 0.024(2)
F2 0.144(4) 0.132(4) 0.066(2) 0.003(3) -0.032(2) 0.024(2)
F3 0.210(5) 0.105(3) 0.103(3) 0.059(3) 0.010(3) 0.045(3)
F4 0.210(5) 0.105(3) 0.103(3) 0.059(3) 0.010(3) 0.045(3)
O1 0.020(3) 0.031(3) 0.036(3) 0.000(2) -0.004(2) 0.016(3)
O2 0.121(7) 0.084(6) 0.050(4) 0.076(5) -0.017(4) 0.000(4)
O3 0.040(5) 0.021(4) 0.021(4) 0.009(4) 0.009(3) -0.011(3)
O4 0.051(6) 0.036(5) 0.036(5) 0.006(4) 0.011(4) 0.003(4)
C1 0.024(4) 0.023(4) 0.021(4) 0.010(3) 0.005(3) 0.006(3)
C2 0.031(4) 0.022(3) 0.029(4) 0.007(3) 0.002(3) 0.007(3)
C3 0.027(3) 0.031(4) 0.023(3) 0.006(3) 0.000(3) 0.003(3)
C4 0.030(4) 0.022(3) 0.027(4) 0.002(3) 0.009(3) -0.004(3)
C5 0.038(5) 0.019(4) 0.028(4) 0.007(4) 0.003(3) 0.003(3)
C6 0.033(4) 0.024(4) 0.023(3) 0.012(3) 0.001(3) 0.001(3)
C7 0.034(5) 0.022(6) 0.026(6) 0.014(4) 0.013(4) 0.009(5)
C8 0.047(9) 0.030(8) 0.036(7) 0.009(6) 0.014(6) -0.002(5)
C9 0.053(7) 0.046(7) 0.048(6) 0.004(5) 0.031(6) 0.000(5)
C10 0.030(5) 0.027(5) 0.052(6) 0.007(4) 0.019(5) 0.000(5)
C11 0.028(5) 0.047(6) 0.043(5) 0.012(5) 0.023(4) 0.014(5)
C12 0.031(5) 0.045(6) 0.045(6) 0.016(5) 0.012(5) 0.013(5)
C13 0.026(7) 0.020(6) 0.038(7) 0.009(4) 0.002(5) 0.006(5)
C14 0.031(5) 0.031(6) 0.035(6) 0.007(4) 0.002(4) 0.001(5)
C15 0.056(7) 0.053(8) 0.069(9) 0.031(6) 0.008(6) -0.005(6)
C16 0.047(7) 0.058(7) 0.083(9) 0.022(6) 0.020(7) -0.004(6)
C17 0.037(6) 0.056(7) 0.076(8) 0.015(5) 0.018(6) 0.008(6)
C18 0.035(5) 0.035(6) 0.056(8) 0.013(4) 0.004(5) -0.003(5)
C19 0.051(5) 0.046(5) 0.031(4) 0.019(4) 0.008(4) 0.022(4)
C20 0.082(6) 0.031(4) 0.031(4) 0.006(4) -0.023(4) 0.013(4)
C21 0.058(8) 0.051(8) 0.059(9) 0.006(6) 0.003(6) 0.000(6)
C22 0.087(8) 0.031(7) 0.045(6) 0.008(6) 0.010(6) -0.012(5)
Sn1' 0.0342(10) 0.0237(6) 0.0313(10) 0.0082(6) 0.0127(6) 0.0043(6)
Cl1' 0.160(4) 0.089(3) 0.104(3) 0.036(3) 0.015(3) 0.017(2)
Cl2' 0.0505(12) 0.0691(15) 0.0388(11) 0.0200(11) 0.0045(9) 0.0039(10)
F1' 0.160(4) 0.089(3) 0.104(3) 0.036(3) 0.015(3) 0.017(2)
F2' 0.160(4) 0.089(3) 0.104(3) 0.036(3) 0.015(3) 0.017(2)
F3' 0.0505(12) 0.0691(15) 0.0388(11) 0.0200(11) 0.0045(9) 0.0039(10)
F4' 0.0505(12) 0.0691(15) 0.0388(11) 0.0200(11) 0.0045(9) 0.0039(10)
O1' 0.126(8) 0.079(6) 0.057(5) 0.035(6) 0.030(6) 0.027(5)
O2' 0.092(7) 0.093(7) 0.110(7) 0.004(5) 0.015(6) 0.014(6)
O3' 0.037(5) 0.022(5) 0.029(5) 0.013(4) 0.004(4) -0.015(3)
O4' 0.034(5) 0.020(3) 0.033(4) 0.005(3) 0.013(3) -0.003(3)
C1' 0.036(4) 0.025(4) 0.038(4) 0.012(3) 0.015(4) 0.010(3)
C2' 0.039(5) 0.030(5) 0.042(5) 0.010(4) 0.007(4) 0.006(4)
C3' 0.038(5) 0.036(5) 0.043(5) 0.006(4) 0.004(4) 0.005(4)
C4' 0.050(5) 0.029(5) 0.044(5) 0.015(4) 0.014(4) 0.006(4)
C5' 0.046(5) 0.031(4) 0.047(5) 0.014(4) 0.016(4) 0.012(4)
C6' 0.036(4) 0.034(4) 0.037(4) 0.010(3) 0.012(3) 0.009(3)
C7' 0.042(6) 0.031(7) 0.053(9) 0.022(5) 0.007(6) 0.009(6)
C8' 0.040(9) 0.046(10) 0.046(8) 0.015(7) 0.017(7) 0.003(7)
C9' 0.048(7) 0.045(7) 0.057(6) 0.019(5) 0.017(5) 0.005(6)
C10' 0.049(6) 0.037(6) 0.073(8) 0.014(5) 0.003(6) 0.019(6)
C11' 0.050(7) 0.036(5) 0.037(6) 0.002(5) 0.003(5) 0.012(5)
C12' 0.053(7) 0.038(6) 0.030(5) 0.016(6) 0.005(5) 0.013(4)
C13' 0.035(8) 0.020(7) 0.042(8) 0.006(5) 0.008(6) 0.000(5)
C14' 0.035(5) 0.023(5) 0.036(7) 0.006(4) 0.007(4) 0.007(5)
C15' 0.058(7) 0.024(5) 0.054(7) 0.007(5) 0.024(5) -0.004(5)
C16' 0.043(7) 0.049(6) 0.062(7) 0.018(5) 0.017(6) -0.009(5)
C17' 0.023(4) 0.042(5) 0.052(6) 0.010(4) 0.011(4) 0.007(5)
C18' 0.038(6) 0.033(5) 0.046(7) -0.003(4) 0.016(5) 0.008(5)
C19' 0.095(8) 0.032(5) 0.063(7) 0.003(5) -0.012(6) 0.001(5)
C20' 0.080(8) 0.094(8) 0.048(6) 0.029(7) 0.001(6) 0.005(6)
C21' 0.017(4) 0.018(4) 0.007(3) 0.002(3) -0.003(3) -0.003(3)
C22' 0.050(5) 0.020(5) 0.020(4) 0.015(4) 0.001(3) -0.004(4)
Ag1 0.02703(15) 0.02058(15) 0.02196(15) 0.00455(11) 0.00564(10) 0.00431(10)
P1 0.0313(5) 0.0403(6) 0.0224(5) -0.0052(4) 0.0106(4) -0.0082(4)
P2 0.0221(4) 0.0356(5) 0.0187(4) 0.0066(4) 0.0049(3) 0.0069(4)
P3 0.0498(7) 0.0188(5) 0.0351(6) 0.0045(4) 0.0264(5) 0.0021(4)
P4 0.0267(5) 0.0267(5) 0.0247(5) 0.0014(4) 0.0074(4) -0.0027(4)
C23 0.015(3) 0.026(5) 0.024(4) -0.003(4) 0.003(3) 0.005(4)
C24 0.035(4) 0.038(4) 0.028(4) 0.015(3) -0.007(3) 0.003(3)
C25 0.047(5) 0.050(5) 0.034(4) 0.021(4) -0.011(4) 0.014(4)
C26 0.030(4) 0.039(4) 0.046(5) 0.012(4) -0.009(4) 0.015(4)
C27 0.029(4) 0.032(4) 0.048(5) 0.012(3) 0.001(3) 0.002(4)
C28 0.028(4) 0.027(4) 0.028(4) 0.009(3) 0.000(3) 0.001(3)
C29 0.032(4) 0.029(4) 0.017(4) 0.014(4) 0.003(3) 0.008(3)
C30 0.040(5) 0.029(4) 0.028(4) 0.013(3) 0.014(4) 0.004(3)
C31 0.049(5) 0.046(5) 0.036(5) 0.023(4) 0.020(4) 0.014(4)
C32 0.056(6) 0.051(5) 0.034(5) 0.032(5) 0.018(4) 0.013(4)
C33 0.067(7) 0.041(6) 0.046(6) 0.024(5) 0.009(5) -0.005(5)
C34 0.044(5) 0.039(6) 0.037(6) 0.012(5) 0.014(4) -0.001(4)
C23' 0.021(3) 0.027(4) 0.017(3) 0.003(3) 0.008(3) 0.001(3)
C24' 0.029(4) 0.029(4) 0.026(4) 0.009(3) -0.002(3) 0.002(3)
C25' 0.031(4) 0.035(4) 0.033(4) 0.012(3) -0.003(3) 0.002(3)
C26' 0.033(4) 0.038(4) 0.037(4) 0.016(4) 0.005(3) 0.011(3)
C27' 0.039(4) 0.027(4) 0.048(5) 0.009(3) -0.004(4) 0.011(4)
C28' 0.029(4) 0.019(4) 0.035(4) 0.000(3) 0.002(3) 0.006(4)
C29' 0.029(4) 0.034(5) 0.015(4) 0.017(4) 0.003(3) 0.008(3)
C30' 0.042(5) 0.048(5) 0.028(4) 0.013(4) 0.008(4) 0.011(4)
C31' 0.048(5) 0.061(6) 0.036(5) 0.026(5) 0.021(4) 0.016(4)
C32' 0.063(6) 0.056(6) 0.037(5) 0.038(5) 0.016(5) 0.008(4)
C33' 0.059(6) 0.053(7) 0.055(7) 0.025(6) 0.016(5) -0.018(5)
C34' 0.043(6) 0.039(6) 0.056(7) 0.017(5) 0.007(5) -0.011(5)
C35 0.078(4) 0.051(3) 0.051(3) -0.032(3) 0.038(3) -0.024(2)
C36 0.038(2) 0.051(3) 0.028(2) -0.015(2) 0.0110(18) -0.0055(19)
C37 0.023(3) 0.035(4) 0.026(4) 0.004(3) 0.004(3) 0.011(3)
C38 0.065(6) 0.038(5) 0.036(5) 0.004(5) 0.002(5) 0.006(4)
C39 0.074(7) 0.050(6) 0.055(6) 0.011(5) 0.013(5) 0.021(5)
C40 0.053(5) 0.063(6) 0.038(5) 0.015(4) 0.012(4) 0.027(4)
C41 0.030(4) 0.062(5) 0.022(4) 0.007(4) 0.009(3) 0.007(4)
C42 0.026(3) 0.034(4) 0.025(4) 0.003(3) 0.000(3) 0.008(3)
C43 0.024(4) 0.042(5) 0.019(4) 0.005(3) 0.002(3) 0.008(4)
C44 0.030(4) 0.041(4) 0.032(4) 0.009(3) 0.006(3) 0.010(3)
C45 0.041(4) 0.047(5) 0.036(4) 0.012(4) -0.002(4) 0.006(4)
C46 0.028(4) 0.055(5) 0.043(5) 0.018(4) -0.005(4) -0.008(4)
C47 0.029(4) 0.058(5) 0.044(5) 0.012(4) 0.004(4) 0.000(4)
C48 0.024(4) 0.045(5) 0.032(4) 0.004(3) 0.004(3) 0.007(3)
C37' 0.030(4) 0.020(3) 0.017(3) 0.010(3) 0.007(3) 0.000(3)
C38' 0.028(4) 0.029(4) 0.025(4) 0.005(3) 0.008(3) 0.005(3)
C39' 0.043(5) 0.032(4) 0.033(4) 0.007(4) 0.009(4) 0.007(3)
C40' 0.057(5) 0.039(5) 0.027(4) 0.019(4) 0.008(4) 0.009(3)
C41' 0.044(4) 0.039(4) 0.033(4) 0.017(4) -0.005(4) 0.005(3)
C42' 0.033(4) 0.026(4) 0.024(3) 0.008(3) 0.002(3) 0.002(3)
C43' 0.021(3) 0.023(4) 0.024(4) 0.005(3) 0.005(3) 0.000(3)
C44' 0.050(5) 0.044(5) 0.032(4) 0.023(4) 0.013(4) 0.009(4)
C45' 0.047(5) 0.043(5) 0.048(5) 0.027(4) 0.013(4) 0.005(4)
C46' 0.036(4) 0.038(4) 0.039(4) 0.014(3) 0.010(3) -0.004(4)
C47' 0.068(6) 0.052(5) 0.033(4) 0.031(5) 0.014(4) 0.000(4)
C48' 0.053(5) 0.041(4) 0.031(4) 0.025(4) 0.010(4) 0.005(3)
C49 0.038(6) 0.028(6) 0.024(5) 0.009(5) 0.014(4) 0.002(4)
C50 0.046(6) 0.047(6) 0.037(5) 0.020(5) 0.006(4) 0.001(4)
C51 0.075(8) 0.042(7) 0.045(8) 0.020(6) -0.001(6) -0.011(5)
C52 0.068(7) 0.054(6) 0.044(6) 0.024(6) 0.013(5) -0.014(5)
C53 0.081(7) 0.049(5) 0.046(5) 0.013(5) 0.036(5) 0.003(4)
C54 0.070(6) 0.033(4) 0.034(4) 0.005(4) 0.025(4) 0.003(4)
C55 0.031(6) 0.010(4) 0.028(5) -0.010(4) 0.009(4) -0.004(4)
C56 0.042(6) 0.027(6) 0.035(7) 0.005(5) 0.014(5) -0.003(5)
C57 0.050(6) 0.034(6) 0.036(6) 0.011(5) 0.004(5) 0.000(5)
C58 0.039(6) 0.034(5) 0.049(6) 0.010(4) 0.018(5) 0.009(4)
C59 0.046(7) 0.050(6) 0.036(5) 0.017(6) 0.026(5) 0.022(4)
C60 0.035(6) 0.035(5) 0.030(5) 0.006(4) 0.015(4) 0.004(4)
C49' 0.055(8) 0.039(8) 0.042(7) 0.017(6) 0.015(6) -0.001(6)
C50' 0.062(7) 0.033(5) 0.049(7) 0.010(5) 0.000(5) 0.001(5)
C51' 0.085(10) 0.069(10) 0.064(11) 0.017(8) -0.003(8) -0.011(7)
C52' 0.073(7) 0.078(8) 0.057(7) 0.046(6) 0.009(6) -0.018(6)
C53' 0.046(5) 0.096(7) 0.028(4) 0.025(5) 0.011(4) 0.008(5)
C54' 0.030(4) 0.061(5) 0.027(4) 0.012(4) 0.009(3) 0.008(4)
C55' 0.027(6) 0.014(5) 0.026(4) -0.013(4) 0.006(4) -0.005(4)
C56' 0.049(7) 0.037(7) 0.036(7) 0.004(5) 0.016(5) 0.003(6)
C57' 0.051(7) 0.047(7) 0.054(8) 0.013(5) 0.020(6) 0.004(6)
C58' 0.045(7) 0.047(6) 0.039(5) 0.008(5) 0.020(5) 0.016(5)
C59' 0.031(5) 0.038(5) 0.037(5) 0.001(4) 0.007(4) 0.010(4)
C60' 0.026(5) 0.018(4) 0.032(5) -0.006(4) 0.003(4) 0.004(3)
C61 0.059(3) 0.023(2) 0.078(4) 0.000(2) 0.049(3) -0.001(2)
C62 0.027(2) 0.030(2) 0.088(4) -0.0007(18) 0.020(2) -0.017(2)
C63 0.036(5) 0.025(5) 0.019(4) 0.012(3) 0.002(4) 0.002(4)
C64 0.028(4) 0.037(5) 0.034(5) 0.015(4) 0.002(3) 0.003(4)
C65 0.040(5) 0.058(6) 0.038(5) 0.026(5) 0.010(4) 0.009(5)
C66 0.055(7) 0.047(6) 0.036(5) 0.029(5) 0.013(5) 0.009(5)
C67 0.090(8) 0.038(5) 0.046(6) 0.027(5) 0.021(6) 0.004(4)
C68 0.064(6) 0.039(5) 0.042(5) 0.009(5) 0.025(5) 0.008(4)
C69 0.018(4) 0.028(5) 0.026(4) 0.006(3) 0.002(3) -0.001(3)
C70 0.027(3) 0.032(4) 0.021(3) 0.013(3) 0.004(3) 0.000(3)
C71 0.032(4) 0.044(4) 0.019(3) 0.014(3) 0.006(3) 0.001(3)
C72 0.041(4) 0.039(5) 0.020(4) 0.008(4) 0.002(3) 0.006(3)
C73 0.046(5) 0.033(4) 0.034(4) 0.025(4) 0.007(4) 0.009(3)
C74 0.035(4) 0.027(4) 0.025(4) 0.017(3) 0.006(3) 0.000(3)
C63' 0.026(4) 0.028(5) 0.020(5) 0.013(3) 0.004(3) 0.007(4)
C64' 0.030(5) 0.030(5) 0.031(4) 0.013(4) 0.006(3) -0.002(4)
C65' 0.026(4) 0.045(6) 0.042(5) 0.017(4) 0.010(4) 0.001(5)
C66' 0.034(5) 0.037(5) 0.028(4) 0.014(4) 0.008(4) -0.002(4)
C67' 0.043(5) 0.042(5) 0.035(5) 0.015(4) 0.000(4) -0.008(4)
C68' 0.033(4) 0.033(4) 0.026(4) 0.014(3) -0.001(3) -0.002(3)
C69' 0.024(4) 0.034(5) 0.017(4) 0.005(3) -0.001(3) 0.001(3)
C70' 0.032(4) 0.056(5) 0.039(4) 0.014(4) 0.008(3) 0.022(4)
C71' 0.047(5) 0.068(6) 0.036(5) 0.011(4) 0.014(4) 0.025(4)
C72' 0.049(5) 0.043(5) 0.035(5) 0.014(4) -0.003(4) 0.016(4)
C73' 0.042(5) 0.038(5) 0.037(4) 0.022(4) -0.005(4) 0.002(4)
C74' 0.027(4) 0.033(4) 0.028(4) 0.016(3) 0.004(3) 0.003(3)

loop_
_atom_type_symbol
_atom_type_description
_atom_type_scat_dispersion_real
_atom_type_scat_dispersion_imag
_atom_type_scat_source
C C 0.0033 0.0016 'International Tables Vol C Tables 4.2.6.8 and 6.1.1.4'
H H 0.0000 0.0000 'International Tables Vol C Tables 4.2.6.8 and 6.1.1.4'
O O 0.0106 0.0060 'International Tables Vol C Tables 4.2.6.8 and 6.1.1.4'
F F 0.0171 0.0103 'International Tables Vol C Tables 4.2.6.8 and 6.1.1.4'
P P 0.1023 0.0942 'International Tables Vol C Tables 4.2.6.8 and 6.1.1.4'
Cl Cl 0.1484 0.1585 'International Tables Vol C Tables 4.2.6.8 and 6.1.1.4'
Ag Ag -0.8971 1.1015 'International Tables Vol C Tables 4.2.6.8 and 6.1.1.4'
Sn Sn -0.6537 1.4246 'International Tables Vol C Tables 4.2.6.8 and 6.1.1.4'

loop_
_geom_angle_atom_site_label_1
_geom_angle_atom_site_label_2
_geom_angle_atom_site_label_3
_geom_angle_site_symmetry_1
_geom_angle_site_symmetry_3
_geom_angle
_geom_angle_publ_flag
C13 Sn1 C1 . . 119.1(5) ?
C13 Sn1 O3 . . 100.3(7) ?
C1 Sn1 O3 . . 80.9(4) ?
C13 Sn1 C7 . . 112.9(7) ?
C1 Sn1 C7 . . 128.0(6) ?
O3 Sn1 C7 . . 88.5(7) ?
C13 Sn1 O1 . . 87.5(6) ?
C1 Sn1 O1 . . 94.8(2) ?
O3 Sn1 O1 . . 172.1(5) ?
C7 Sn1 O1 . . 89.1(5) ?
C19 O1 Sn1 . . 138.0(5) ?
C21 O3 Sn1 . . 121.9(9) ?
C2 C1 C6 . . 120.0 ?
C2 C1 Sn1 . . 116.9(3) ?
C6 C1 Sn1 . . 123.1(3) ?
C3 C2 C1 . . 120.0 ?
C3 C2 H2 . . 120.0 ?
C1 C2 H2 . . 120.0 ?
C4 C3 C2 . . 120.0 ?
C4 C3 H3 . . 120.0 ?
C2 C3 H3 . . 120.0 ?
C3 C4 C5 . . 120.0 ?
C3 C4 H4 . . 120.0 ?
C5 C4 H4 . . 120.0 ?
C4 C5 C6 . . 120.0 ?
C4 C5 H5 . . 120.0 ?
C6 C5 H5 . . 120.0 ?
C5 C6 C1 . . 120.0 ?
C5 C6 H6 . . 120.0 ?
C1 C6 H6 . . 120.0 ?
C8 C7 C12 . . 120.0 ?
C8 C7 Sn1 . . 121.3(7) ?
C12 C7 Sn1 . . 118.6(7) ?
C7 C8 C9 . . 120.0 ?
C7 C8 H8 . . 120.0 ?
C9 C8 H8 . . 120.0 ?
C8 C9 C10 . . 120.0 ?
C8 C9 H9 . . 120.0 ?
C10 C9 H9 . . 120.0 ?
C9 C10 C11 . . 120.0 ?
C9 C10 H10 . . 120.0 ?
C11 C10 H10 . . 120.0 ?
C12 C11 C10 . . 120.0 ?
C12 C11 H11 . . 120.0 ?
C10 C11 H11 . . 120.0 ?
C11 C12 C7 . . 120.0 ?
C11 C12 H12 . . 120.0 ?
C7 C12 H12 . . 120.0 ?
C18 C13 C14 . . 111.1(11) ?
C18 C13 Sn1 . . 107.3(10) ?
C14 C13 Sn1 . . 112.3(10) ?
C18 C13 H13 . . 108.7 ?
C14 C13 H13 . . 108.7 ?
Sn1 C13 H13 . . 108.7 ?
C15 C14 C13 . . 111.9(9) ?
C15 C14 H14A . . 109.2 ?
C13 C14 H14A . . 109.2 ?
C15 C14 H14B . . 109.2 ?
C13 C14 H14B . . 109.2 ?
H14A C14 H14B . . 107.9 ?
C14 C15 C16 . . 114.0(10) ?
C14 C15 H15A . . 108.7 ?
C16 C15 H15A . . 108.7 ?
C14 C15 H15B . . 108.7 ?
C16 C15 H15B . . 108.7 ?
H15A C15 H15B . . 107.6 ?
C17 C16 C15 . . 116.9(10) ?
C17 C16 H16A . . 108.1 ?
C15 C16 H16A . . 108.1 ?
C17 C16 H16B . . 108.1 ?
C15 C16 H16B . . 108.1 ?
H16A C16 H16B . . 107.3 ?
C16 C17 C18 . . 111.5(10) ?
C16 C17 H17A . . 109.3 ?
C18 C17 H17A . . 109.3 ?
C16 C17 H17B . . 109.3 ?
C18 C17 H17B . . 109.3 ?
H17A C17 H17B . . 108.0 ?
C13 C18 C17 . . 109.1(9) ?
C13 C18 H18A . . 109.9 ?
C17 C18 H18A . . 109.9 ?
C13 C18 H18B . . 109.9 ?
C17 C18 H18B . . 109.9 ?
H18A C18 H18B . . 108.3 ?
O2 C19 O1 . . 129.3(8) ?
O2 C19 C20 . . 117.3(7) ?
O1 C19 C20 . . 113.5(7) ?
F2 C20 F1 . . 99.1(9) ?
F2 C20 C19 . . 112.5(7) ?
F1 C20 C19 . . 113.6(7) ?
F2 C20 Cl1 . . 109.1(7) ?
F1 C20 Cl1 . . 115.4(7) ?
C19 C20 Cl1 . . 107.1(5) ?
O4 C21 O3 . . 130.3(13) ?
O4 C21 C22 . . 122.4(11) ?
O3 C21 C22 . . 107.3(9) ?
F3 C22 F4 . . 107.3(10) ?
F3 C22 C21 . . 115.0(9) ?
F4 C22 C21 . . 112.9(10) ?
F3 C22 Cl2 . . 111.5(9) ?
F4 C22 Cl2 . . 101.9(8) ?
C21 C22 Cl2 . . 107.5(7) ?
C7' Sn1' C13' . . 127.1(8) ?
C7' Sn1' C1' . . 115.3(7) ?
C13' Sn1' C1' . . 117.5(5) ?
C7' Sn1' O1' . . 86.1(6) ?
C13' Sn1' O1' . . 88.3(7) ?
C1' Sn1' O1' . . 93.1(4) ?
C7' Sn1' O3' . . 91.6(7) ?
C13' Sn1' O3' . . 89.4(7) ?
C1' Sn1' O3' . . 92.0(4) ?
O1' Sn1' O3' . . 174.9(4) ?
C19' O1' Sn1' . . 154.9(10) ?
C21' O3' Sn1' . . 126.1(8) ?
C2' C1' C6' . . 120.0 ?
C2' C1' Sn1' . . 120.8(3) ?
C6' C1' Sn1' . . 119.1(3) ?
C3' C2' C1' . . 120.0 ?
C3' C2' H2' . . 120.0 ?
C1' C2' H2' . . 120.0 ?
C2' C3' C4' . . 120.0 ?
C2' C3' H3' . . 120.0 ?
C4' C3' H3' . . 120.0 ?
C3' C4' C5' . . 120.0 ?
C3' C4' H4' . . 120.0 ?
C5' C4' H4' . . 120.0 ?
C6' C5' C4' . . 120.0 ?
C6' C5' H5' . . 120.0 ?
C4' C5' H5' . . 120.0 ?
C5' C6' C1' . . 120.0 ?
C5' C6' H6' . . 120.0 ?
C1' C6' H6' . . 120.0 ?
C8' C7' C12' . . 120.0 ?
C8' C7' Sn1' . . 119.5(8) ?
C12' C7' Sn1' . . 120.5(8) ?
C9' C8' C7' . . 120.0 ?
C9' C8' H8' . . 120.0 ?
C7' C8' H8' . . 120.0 ?
C10' C9' C8' . . 120.0 ?
C10' C9' H9' . . 120.0 ?
C8' C9' H9' . . 120.0 ?
C9' C10' C11' . . 120.0 ?
C9' C10' H10' . . 120.0 ?
C11' C10' H10' . . 120.0 ?
C12' C11' C10' . . 120.0 ?
C12' C11' H11' . . 120.0 ?
C10' C11' H11' . . 120.0 ?
C11' C12' C7' . . 120.0 ?
C11' C12' H12' . . 120.0 ?
C7' C12' H12' . . 120.0 ?
C18' C13' C14' . . 112.5(10) ?
C18' C13' Sn1' . . 117.4(11) ?
C14' C13' Sn1' . . 106.6(10) ?
C18' C13' H13' . . 106.5 ?
C14' C13' H13' . . 106.5 ?
Sn1' C13' H13' . . 106.5 ?
C13' C14' C15' . . 111.3(9) ?
C13' C14' H14C . . 109.4 ?
C15' C14' H14C . . 109.4 ?
C13' C14' H14D . . 109.4 ?
C15' C14' H14D . . 109.4 ?
H14C C14' H14D . . 108.0 ?
C14' C15' C16' . . 108.7(10) ?
C14' C15' H15C . . 109.9 ?
C16' C15' H15C . . 109.9 ?
C14' C15' H15D . . 109.9 ?
C16' C15' H15D . . 109.9 ?
H15C C15' H15D . . 108.3 ?
C17' C16' C15' . . 105.1(9) ?
C17' C16' H16C . . 110.7 ?
C15' C16' H16C . . 110.7 ?
C17' C16' H16D . . 110.7 ?
C15' C16' H16D . . 110.7 ?
H16C C16' H16D . . 108.8 ?
C18' C17' C16' . . 108.3(9) ?
C18' C17' H17C . . 110.0 ?
C16' C17' H17C . . 110.0 ?
C18' C17' H17D . . 110.0 ?
C16' C17' H17D . . 110.0 ?
H17C C17' H17D . . 108.4 ?
C13' C18' C17' . . 113.1(9) ?
C13' C18' H18C . . 109.0 ?
C17' C18' H18C . . 109.0 ?
C13' C18' H18D . . 109.0 ?
C17' C18' H18D . . 109.0 ?
H18C C18' H18D . . 107.8 ?
O1' C19' O2' . . 121.1(10) ?
O1' C19' C20' . . 122.2(9) ?
O2' C19' C20' . . 116.7(9) ?
F1' C20' F2' . . 103.4(9) ?
F1' C20' C19' . . 118.2(9) ?
F2' C20' C19' . . 109.0(9) ?
F1' C20' Cl1' . . 106.6(8) ?
F2' C20' Cl1' . . 111.9(8) ?
C19' C20' Cl1' . . 107.7(6) ?
O4' C21' O3' . . 124.9(10) ?
O4' C21' C22' . . 114.5(9) ?
O3' C21' C22' . . 120.6(9) ?
F3' C22' F4' . . 99.6(8) ?
F3' C22' C21' . . 112.0(7) ?
F4' C22' C21' . . 114.9(8) ?
F3' C22' Cl2' . . 104.6(6) ?
F4' C22' Cl2' . . 108.5(6) ?
C21' C22' Cl2' . . 115.7(7) ?
P3 Ag1 P2 . . 123.91(4) y
P3 Ag1 P1 . . 120.82(4) y
P2 Ag1 P1 . . 84.65(3) y
P3 Ag1 P4 . . 85.16(4) y
P2 Ag1 P4 . . 127.78(4) y
P1 Ag1 P4 . . 119.08(4) y
C23' P1 C35 . . 96.5(3) ?
C29 P1 C35 . . 107.9(3) ?
C23' P1 C29' . . 108.0(3) ?
C35 P1 C29' . . 103.1(3) ?
C29 P1 C23 . . 98.2(3) ?
C35 P1 C23 . . 109.7(3) ?
C23' P1 Ag1 . . 125.38(19) ?
C29 P1 Ag1 . . 128.5(3) ?
C35 P1 Ag1 . . 100.5(2) ?
C29' P1 Ag1 . . 117.7(3) ?
C23 P1 Ag1 . . 111.49(16) ?
C37 P2 C36 . . 115.2(2) ?
C43' P2 C36 . . 105.7(3) ?
C43' P2 C37' . . 104.8(3) ?
C37 P2 C43 . . 102.9(3) ?
C36 P2 C43 . . 95.2(3) ?
C37' P2 C43 . . 125.8(2) ?
C37 P2 Ag1 . . 123.7(2) ?
C43' P2 Ag1 . . 125.2(2) ?
C36 P2 Ag1 . . 104.28(14) ?
C37' P2 Ag1 . . 115.35(16) ?
C43 P2 Ag1 . . 111.87(17) ?
C55' P3 C49 . . 99.2(5) ?
C55' P3 C61 . . 102.8(4) ?
C49 P3 C61 . . 105.3(4) ?
C55' P3 C49' . . 105.3(5) ?
C61 P3 C49' . . 102.1(4) ?
C49 P3 C55 . . 104.1(5) ?
C61 P3 C55 . . 110.1(4) ?
C49' P3 C55 . . 110.4(5) ?
C55' P3 Ag1 . . 125.9(4) ?
C49 P3 Ag1 . . 120.2(3) ?
C61 P3 Ag1 . . 100.77(15) ?
C49' P3 Ag1 . . 116.2(3) ?
C55 P3 Ag1 . . 115.7(4) ?
C69 P4 C63' . . 109.2(3) ?
C69 P4 C62 . . 98.3(3) ?
C63' P4 C62 . . 109.8(3) ?
C69 P4 C63 . . 103.8(3) ?
C62 P4 C63 . . 103.1(3) ?
C63' P4 C69' . . 99.9(3) ?
C62 P4 C69' . . 108.6(3) ?
C63 P4 C69' . . 95.7(3) ?
C69 P4 Ag1 . . 119.8(2) ?
C63' P4 Ag1 . . 115.0(2) ?
C62 P4 Ag1 . . 102.82(17) ?
C63 P4 Ag1 . . 124.4(3) ?
C69' P4 Ag1 . . 120.63(17) ?
C24 C23 C28 . . 120.0 ?
C24 C23 P1 . . 121.6(3) ?
C28 C23 P1 . . 118.4(3) ?
C25 C24 C23 . . 120.0 ?
C25 C24 H24 . . 120.0 ?
C23 C24 H24 . . 120.0 ?
C24 C25 C26 . . 120.0 ?
C24 C25 H25 . . 120.0 ?
C26 C25 H25 . . 120.0 ?
C27 C26 C25 . . 120.0 ?
C27 C26 H26 . . 120.0 ?
C25 C26 H26 . . 120.0 ?
C28 C27 C26 . . 120.0 ?
C28 C27 H27 . . 120.0 ?
C26 C27 H27 . . 120.0 ?
C27 C28 C23 . . 120.0 ?
C27 C28 H28 . . 120.0 ?
C23 C28 H28 . . 120.0 ?
C30 C29 C34 . . 120.0 ?
C30 C29 P1 . . 118.4(4) ?
C34 C29 P1 . . 121.2(4) ?
C29 C30 C31 . . 120.0 ?
C29 C30 H30 . . 120.0 ?
C31 C30 H30 . . 120.0 ?
C30 C31 C32 . . 120.0 ?
C30 C31 H31 . . 120.0 ?
C32 C31 H31 . . 120.0 ?
C33 C32 C31 . . 120.0 ?
C33 C32 H32 . . 120.0 ?
C31 C32 H32 . . 120.0 ?
C32 C33 C34 . . 120.0 ?
C32 C33 H33 . . 120.0 ?
C34 C33 H33 . . 120.0 ?
C33 C34 C29 . . 120.0 ?
C33 C34 H34 . . 120.0 ?
C29 C34 H34 . . 120.0 ?
C24' C23' C28' . . 120.0 ?
C24' C23' P1 . . 123.7(3) ?
C28' C23' P1 . . 116.2(3) ?
C25' C24' C23' . . 120.0 ?
C25' C24' H24' . . 120.0 ?
C23' C24' H24' . . 120.0 ?
C24' C25' C26' . . 120.0 ?
C24' C25' H25' . . 120.0 ?
C26' C25' H25' . . 120.0 ?
C25' C26' C27' . . 120.0 ?
C25' C26' H26' . . 120.0 ?
C27' C26' H26' . . 120.0 ?
C28' C27' C26' . . 120.0 ?
C28' C27' H27' . . 120.0 ?
C26' C27' H27' . . 120.0 ?
C27' C28' C23' . . 120.0 ?
C27' C28' H28' . . 120.0 ?
C23' C28' H28' . . 120.0 ?
C30' C29' C34' . . 120.0 ?
C30' C29' P1 . . 117.9(5) ?
C34' C29' P1 . . 121.7(5) ?
C29' C30' C31' . . 120.0 ?
C29' C30' H30' . . 120.0 ?
C31' C30' H30' . . 120.0 ?
C32' C31' C30' . . 120.0 ?
C32' C31' H31' . . 120.0 ?
C30' C31' H31' . . 120.0 ?
C33' C32' C31' . . 120.0 ?
C33' C32' H32' . . 120.0 ?
C31' C32' H32' . . 120.0 ?
C34' C33' C32' . . 120.0 ?
C34' C33' H33' . . 120.0 ?
C32' C33' H33' . . 120.0 ?
C33' C34' C29' . . 120.0 ?
C33' C34' H34' . . 120.0 ?
C29' C34' H34' . . 120.0 ?
C36 C35 P1 . . 110.5(4) ?
C36 C35 H35A . . 109.6 ?
P1 C35 H35A . . 109.6 ?
C36 C35 H35B . . 109.6 ?
P1 C35 H35B . . 109.6 ?
H35A C35 H35B . . 108.1 ?
C35 C36 P2 . . 113.1(4) ?
C35 C36 H36A . . 109.0 ?
P2 C36 H36A . . 109.0 ?
C35 C36 H36B . . 109.0 ?
P2 C36 H36B . . 109.0 ?
H36A C36 H36B . . 107.8 ?
C38 C37 C42 . . 120.0 ?
C38 C37 P2 . . 119.2(3) ?
C42 C37 P2 . . 120.7(3) ?
C37 C38 C39 . . 120.0 ?
C37 C38 H38 . . 120.0 ?
C39 C38 H38 . . 120.0 ?
C40 C39 C38 . . 120.0 ?
C40 C39 H39 . . 120.0 ?
C38 C39 H39 . . 120.0 ?
C41 C40 C39 . . 120.0 ?
C41 C40 H40 . . 120.0 ?
C39 C40 H40 . . 120.0 ?
C40 C41 C42 . . 120.0 ?
C40 C41 H41 . . 120.0 ?
C42 C41 H41 . . 120.0 ?
C41 C42 C37 . . 120.0 ?
C41 C42 H42 . . 120.0 ?
C37 C42 H42 . . 120.0 ?
C44 C43 C48 . . 120.0 ?
C44 C43 P2 . . 120.4(3) ?
C48 C43 P2 . . 119.5(3) ?
C43 C44 C45 . . 120.0 ?
C43 C44 H44 . . 120.0 ?
C45 C44 H44 . . 120.0 ?
C46 C45 C44 . . 120.0 ?
C46 C45 H45 . . 120.0 ?
C44 C45 H45 . . 120.0 ?
C47 C46 C45 . . 120.0 ?
C47 C46 H46 . . 120.0 ?
C45 C46 H46 . . 120.0 ?
C46 C47 C48 . . 120.0 ?
C46 C47 H47 . . 120.0 ?
C48 C47 H47 . . 120.0 ?
C47 C48 C43 . . 120.0 ?
C47 C48 H48 . . 120.0 ?
C43 C48 H48 . . 120.0 ?
C38' C37' C42' . . 120.0 ?
C38' C37' P2 . . 123.2(3) ?
C42' C37' P2 . . 116.7(3) ?
C39' C38' C37' . . 120.0 ?
C39' C38' H38' . . 120.0 ?
C37' C38' H38' . . 120.0 ?
C38' C39' C40' . . 120.0 ?
C38' C39' H39' . . 120.0 ?
C40' C39' H39' . . 120.0 ?
C39' C40' C41' . . 120.0 ?
C39' C40' H40' . . 120.0 ?
C41' C40' H40' . . 120.0 ?
C42' C41' C40' . . 120.0 ?
C42' C41' H41' . . 120.0 ?
C40' C41' H41' . . 120.0 ?
C41' C42' C37' . . 120.0 ?
C41' C42' H42' . . 120.0 ?
C37' C42' H42' . . 120.0 ?
C44' C43' C48' . . 120.0 ?
C44' C43' P2 . . 116.7(3) ?
C48' C43' P2 . . 122.6(3) ?
C45' C44' C43' . . 120.0 ?
C45' C44' H44' . . 120.0 ?
C43' C44' H44' . . 120.0 ?
C44' C45' C46' . . 120.0 ?
C44' C45' H45' . . 120.0 ?
C46' C45' H45' . . 120.0 ?
C45' C46' C47' . . 120.0 ?
C45' C46' H46' . . 120.0 ?
C47' C46' H46' . . 120.0 ?
C48' C47' C46' . . 120.0 ?
C48' C47' H47' . . 120.0 ?
C46' C47' H47' . . 120.0 ?
C47' C48' C43' . . 120.0 ?
C47' C48' H48' . . 120.0 ?
C43' C48' H48' . . 120.0 ?
C50 C49 C54 . . 120.0 ?
C50 C49 P3 . . 122.1(5) ?
C54 C49 P3 . . 117.9(5) ?
C51 C50 C49 . . 120.0 ?
C51 C50 H50 . . 120.0 ?
C49 C50 H50 . . 120.0 ?
C50 C51 C52 . . 120.0 ?
C50 C51 H51 . . 120.0 ?
C52 C51 H51 . . 120.0 ?
C53 C52 C51 . . 120.0 ?
C53 C52 H52 . . 120.0 ?
C51 C52 H52 . . 120.0 ?
C52 C53 C54 . . 120.0 ?
C52 C53 H53 . . 120.0 ?
C54 C53 H53 . . 120.0 ?
C53 C54 C49 . . 120.0 ?
C53 C54 H54 . . 120.0 ?
C49 C54 H54 . . 120.0 ?
C56 C55 C60 . . 120.0 ?
C56 C55 P3 . . 117.5(6) ?
C60 C55 P3 . . 122.5(6) ?
C55 C56 C57 . . 120.0 ?
C55 C56 H56 . . 120.0 ?
C57 C56 H56 . . 120.0 ?
C58 C57 C56 . . 120.0 ?
C58 C57 H57 . . 120.0 ?
C56 C57 H57 . . 120.0 ?
C57 C58 C59 . . 120.0 ?
C57 C58 H58 . . 120.0 ?
C59 C58 H58 . . 120.0 ?
C60 C59 C58 . . 120.0 ?
C60 C59 H59 . . 120.0 ?
C58 C59 H59 . . 120.0 ?
C59 C60 C55 . . 120.0 ?
C59 C60 H60 . . 120.0 ?
C55 C60 H60 . . 120.0 ?
C50' C49' C54' . . 120.0 ?
C50' C49' P3 . . 119.5(5) ?
C54' C49' P3 . . 120.5(5) ?
C49' C50' C51' . . 120.0 ?
C49' C50' H50' . . 120.0 ?
C51' C50' H50' . . 120.0 ?
C50' C51' C52' . . 120.0 ?
C50' C51' H51' . . 120.0 ?
C52' C51' H51' . . 120.0 ?
C51' C52' C53' . . 120.0 ?
C51' C52' H52' . . 120.0 ?
C53' C52' H52' . . 120.0 ?
C54' C53' C52' . . 120.0 ?
C54' C53' H53' . . 120.0 ?
C52' C53' H53' . . 120.0 ?
C53' C54' C49' . . 120.0 ?
C53' C54' H54' . . 120.0 ?
C49' C54' H54' . . 120.0 ?
C56' C55' C60' . . 120.0 ?
C56' C55' P3 . . 121.1(7) ?
C60' C55' P3 . . 117.0(7) ?
C57' C56' C55' . . 120.0 ?
C57' C56' H56' . . 120.0 ?
C55' C56' H56' . . 120.0 ?
C58' C57' C56' . . 120.0 ?
C58' C57' H57' . . 120.0 ?
C56' C57' H57' . . 120.0 ?
C57' C58' C59' . . 120.0 ?
C57' C58' H58' . . 120.0 ?
C59' C58' H58' . . 120.0 ?
C60' C59' C58' . . 120.0 ?
C60' C59' H59' . . 120.0 ?
C58' C59' H59' . . 120.0 ?
C59' C60' C55' . . 120.0 ?
C59' C60' H60' . . 120.0 ?
C55' C60' H60' . . 120.0 ?
C62 C61 P3 . . 110.3(3) ?
C62 C61 H61A . . 109.6 ?
P3 C61 H61A . . 109.6 ?
C62 C61 H61B . . 109.6 ?
P3 C61 H61B . . 109.6 ?
H61A C61 H61B . . 108.1 ?
C61 C62 P4 . . 113.3(4) ?
C61 C62 H62A . . 108.9 ?
P4 C62 H62A . . 108.9 ?
C61 C62 H62B . . 108.9 ?
P4 C62 H62B . . 108.9 ?
H62A C62 H62B . . 107.7 ?
C64 C63 C68 . . 120.0 ?
C64 C63 P4 . . 124.0(4) ?
C68 C63 P4 . . 116.0(4) ?
C63 C64 C65 . . 120.0 ?
C63 C64 H64 . . 120.0 ?
C65 C64 H64 . . 120.0 ?
C66 C65 C64 . . 120.0 ?
C66 C65 H65 . . 120.0 ?
C64 C65 H65 . . 120.0 ?
C65 C66 C67 . . 120.0 ?
C65 C66 H66 . . 120.0 ?
C67 C66 H66 . . 120.0 ?
C66 C67 C68 . . 120.0 ?
C66 C67 H67 . . 120.0 ?
C68 C67 H67 . . 120.0 ?
C67 C68 C63 . . 120.0 ?
C67 C68 H68 . . 120.0 ?
C63 C68 H68 . . 120.0 ?
C70 C69 C74 . . 120.0 ?
C70 C69 P4 . . 121.9(3) ?
C74 C69 P4 . . 118.1(3) ?
C71 C70 C69 . . 120.0 ?
C71 C70 H70 . . 120.0 ?
C69 C70 H70 . . 120.0 ?
C72 C71 C70 . . 120.0 ?
C72 C71 C71 . 2_675 119.9(6) ?
C70 C71 C71 . 2_675 98.5(6) ?
C72 C71 H71 . . 120.0 ?
C70 C71 H71 . . 120.0 ?
C71 C71 H71 2_675 . 49.7 ?
C71 C72 C73 . . 120.0 ?
C71 C72 H72 . . 120.0 ?
C73 C72 H72 . . 120.0 ?
C74 C73 C72 . . 120.0 ?
C74 C73 H73 . . 120.0 ?
C72 C73 H73 . . 120.0 ?
C73 C74 C69 . . 120.0 ?
C73 C74 H74 . . 120.0 ?
C69 C74 H74 . . 120.0 ?
C64' C63' C68' . . 120.0 ?
C64' C63' P4 . . 121.2(4) ?
C68' C63' P4 . . 118.4(4) ?
C65' C64' C63' . . 120.0 ?
C65' C64' H64' . . 120.0 ?
C63' C64' H64' . . 120.0 ?
C64' C65' C66' . . 120.0 ?
C64' C65' H65' . . 120.0 ?
C66' C65' H65' . . 120.0 ?
C65' C66' C67' . . 120.0 ?
C65' C66' H66' . . 120.0 ?
C67' C66' H66' . . 120.0 ?
C66' C67' C68' . . 120.0 ?
C66' C67' H67' . . 120.0 ?
C68' C67' H67' . . 120.0 ?
C67' C68' C63' . . 120.0 ?
C67' C68' H68' . . 120.0 ?
C63' C68' H68' . . 120.0 ?
C70' C69' C74' . . 120.0 ?
C70' C69' P4 . . 115.9(3) ?
C74' C69' P4 . . 124.1(3) ?
C69' C70' C71' . . 120.0 ?
C69' C70' H70' . . 120.0 ?
C71' C70' H70' . . 120.0 ?
C72' C71' C70' . . 120.0 ?
C72' C71' H71' . . 120.0 ?
C70' C71' H71' . . 120.0 ?
C71' C72' C73' . . 120.0 ?
C71' C72' H72' . . 120.0 ?
C73' C72' H72' . . 120.0 ?
C74' C73' C72' . . 120.0 ?
C74' C73' H73' . . 120.0 ?
C72' C73' H73' . . 120.0 ?
C73' C74' C69' . . 120.0 ?
C73' C74' H74' . . 120.0 ?
C69' C74' H74' . . 120.0 ?

loop_
_geom_bond_atom_site_label_1
_geom_bond_atom_site_label_2
_geom_bond_distance
_geom_bond_publ_flag
Sn1 C13 2.144(10) y
Sn1 C1 2.161(4) y
Sn1 O3 2.176(9) y
Sn1 C7 2.186(8) y
Sn1 O1 2.270(6) y
Cl1 C20 1.718(8) ?
Cl2 C22 1.650(9) ?
F1 C20 1.359(8) ?
F2 C20 1.348(9) ?
F3 C22 1.326(9) ?
F4 C22 1.352(9) ?
O1 C19 1.257(7) ?
O2 C19 1.243(8) ?
O3 C21 1.235(9) ?
O4 C21 1.233(9) ?
C1 C2 1.39 ?
C1 C6 1.39 ?
C2 C3 1.39 ?
C2 H2 0.95 ?
C3 C4 1.39 ?
C3 H3 0.95 ?
C4 C5 1.39 ?
C4 H4 0.95 ?
C5 C6 1.39 ?
C5 H5 0.95 ?
C6 H6 0.95 ?
C7 C8 1.39 ?
C7 C12 1.39 ?
C8 C9 1.39 ?
C8 H8 0.95 ?
C9 C10 1.39 ?
C9 H9 0.95 ?
C10 C11 1.39 ?
C10 H10 0.95 ?
C11 C12 1.39 ?
C11 H11 0.95 ?
C12 H12 0.95 ?
C13 C18 1.519(10) ?
C13 C14 1.530(9) ?
C13 H13 1.00 ?
C14 C15 1.526(9) ?
C14 H14A 0.99 ?
C14 H14B 0.99 ?
C15 C16 1.524(9) ?
C15 H15A 0.99 ?
C15 H15B 0.99 ?
C16 C17 1.517(9) ?
C16 H16A 0.99 ?
C16 H16B 0.99 ?
C17 C18 1.528(9) ?
C17 H17A 0.99 ?
C17 H17B 0.99 ?
C18 H18A 0.99 ?
C18 H18B 0.99 ?
C19 C20 1.525(8) ?
C21 C22 1.501(9) ?
Sn1' C7' 2.109(9) ?
Sn1' C13' 2.159(11) ?
Sn1' C1' 2.155(5) ?
Sn1' O1' 2.243(9) ?
Sn1' O3' 2.298(10) ?
Cl1' C20' 1.690(9) ?
Cl2' C22' 1.705(10) ?
F1' C20' 1.324(9) ?
F2' C20' 1.357(9) ?
F3' C22' 1.375(12) ?
F4' C22' 1.355(12) ?
O1' C19' 1.214(8) ?
O2' C19' 1.251(8) ?
O3' C21' 1.249(8) ?
O4' C21' 1.244(8) ?
C1' C2' 1.39 ?
C1' C6' 1.39 ?
C2' C3' 1.39 ?
C2' H2' 0.95 ?
C3' C4' 1.39 ?
C3' H3' 0.95 ?
C4' C5' 1.39 ?
C4' H4' 0.95 ?
C5' C6' 1.39 ?
C5' H5' 0.95 ?
C6' H6' 0.95 ?
C7' C8' 1.39 ?
C7' C12' 1.39 ?
C8' C9' 1.39 ?
C8' H8' 0.95 ?
C9' C10' 1.39 ?
C9' H9' 0.95 ?
C10' C11' 1.39 ?
C10' H10' 0.95 ?
C11' C12' 1.39 ?
C11' H11' 0.95 ?
C12' H12' 0.95 ?
C13' C18' 1.509(9) ?
C13' C14' 1.529(9) ?
C13' H13' 1.00 ?
C14' C15' 1.537(9) ?
C14' H14C 0.99 ?
C14' H14D 0.99 ?
C15' C16' 1.555(9) ?
C15' H15C 0.99 ?
C15' H15D 0.99 ?
C16' C17' 1.542(9) ?
C16' H16C 0.99 ?
C16' H16D 0.99 ?
C17' C18' 1.530(9) ?
C17' H17C 0.99 ?
C17' H17D 0.99 ?
C18' H18C 0.99 ?
C18' H18D 0.99 ?
C19' C20' 1.491(9) ?
C21' C22' 1.542(8) ?
Ag1 P3 2.4682(10) y
Ag1 P2 2.4721(10) y
Ag1 P1 2.4803(11) y
Ag1 P4 2.4910(11) y
P1 C23' 1.664(4) ?
P1 C29 1.785(5) ?
P1 C35 1.844(5) ?
P1 C29' 1.882(6) ?
P1 C23 2.021(4) ?
P2 C37 1.795(4) ?
P2 C43' 1.795(4) ?
P2 C36 1.828(4) ?
P2 C37' 1.890(4) ?
P2 C43 1.898(4) ?
P3 C55' 1.759(9) ?
P3 C49 1.789(6) ?
P3 C61 1.852(5) ?
P3 C49' 1.879(7) ?
P3 C55 1.901(7) ?
P4 C69 1.727(4) ?
P4 C63' 1.801(5) ?
P4 C62 1.849(5) ?
P4 C63 1.867(5) ?
P4 C69' 1.946(4) ?
C23 C24 1.39 ?
C23 C28 1.39 ?
C24 C25 1.39 ?
C24 H24 0.95 ?
C25 C26 1.39 ?
C25 H25 0.95 ?
C26 C27 1.39 ?
C26 H26 0.95 ?
C27 C28 1.39 ?
C27 H27 0.95 ?
C28 H28 0.95 ?
C29 C30 1.39 ?
C29 C34 1.39 ?
C30 C31 1.39 ?
C30 H30 0.95 ?
C31 C32 1.39 ?
C31 H31 0.95 ?
C32 C33 1.39 ?
C32 H32 0.95 ?
C33 C34 1.39 ?
C33 H33 0.95 ?
C34 H34 0.95 ?
C23' C24' 1.39 ?
C23' C28' 1.39 ?
C24' C25' 1.39 ?
C24' H24' 0.95 ?
C25' C26' 1.39 ?
C25' H25' 0.95 ?
C26' C27' 1.39 ?
C26' H26' 0.95 ?
C27' C28' 1.39 ?
C27' H27' 0.95 ?
C28' H28' 0.95 ?
C29' C30' 1.39 ?
C29' C34' 1.39 ?
C30' C31' 1.39 ?
C30' H30' 0.95 ?
C31' C32' 1.39 ?
C31' H31' 0.95 ?
C32' C33' 1.39 ?
C32' H32' 0.95 ?
C33' C34' 1.39 ?
C33' H33' 0.95 ?
C34' H34' 0.95 ?
C35 C36 1.534(7) ?
C35 H35A 0.99 ?
C35 H35B 0.99 ?
C36 H36A 0.99 ?
C36 H36B 0.99 ?
C37 C38 1.39 ?
C37 C42 1.39 ?
C38 C39 1.39 ?
C38 H38 0.95 ?
C39 C40 1.39 ?
C39 H39 0.95 ?
C40 C41 1.39 ?
C40 H40 0.95 ?
C41 C42 1.39 ?
C41 H41 0.95 ?
C42 H42 0.95 ?
C43 C44 1.39 ?
C43 C48 1.39 ?
C44 C45 1.39 ?
C44 H44 0.95 ?
C45 C46 1.39 ?
C45 H45 0.95 ?
C46 C47 1.39 ?
C46 H46 0.95 ?
C47 C48 1.39 ?
C47 H47 0.95 ?
C48 H48 0.95 ?
C37' C38' 1.39 ?
C37' C42' 1.39 ?
C38' C39' 1.39 ?
C38' H38' 0.95 ?
C39' C40' 1.39 ?
C39' H39' 0.95 ?
C40' C41' 1.39 ?
C40' H40' 0.95 ?
C41' C42' 1.39 ?
C41' H41' 0.95 ?
C42' H42' 0.95 ?
C43' C44' 1.39 ?
C43' C48' 1.39 ?
C44' C45' 1.39 ?
C44' H44' 0.95 ?
C45' C46' 1.39 ?
C45' H45' 0.95 ?
C46' C47' 1.39 ?
C46' H46' 0.95 ?
C47' C48' 1.39 ?
C47' H47' 0.95 ?
C48' H48' 0.95 ?
C49 C50 1.39 ?
C49 C54 1.39 ?
C50 C51 1.39 ?
C50 H50 0.95 ?
C51 C52 1.39 ?
C51 H51 0.95 ?
C52 C53 1.39 ?
C52 H52 0.95 ?
C53 C54 1.39 ?
C53 H53 0.95 ?
C54 H54 0.95 ?
C55 C56 1.39 ?
C55 C60 1.39 ?
C56 C57 1.39 ?
C56 H56 0.95 ?
C57 C58 1.39 ?
C57 H57 0.95 ?
C58 C59 1.39 ?
C58 H58 0.95 ?
C59 C60 1.39 ?
C59 H59 0.95 ?
C60 H60 0.95 ?
C49' C50' 1.39 ?
C49' C54' 1.39 ?
C50' C51' 1.39 ?
C50' H50' 0.95 ?
C51' C52' 1.39 ?
C51' H51' 0.95 ?
C52' C53' 1.39 ?
C52' H52' 0.95 ?
C53' C54' 1.39 ?
C53' H53' 0.95 ?
C54' H54' 0.95 ?
C55' C56' 1.39 ?
C55' C60' 1.39 ?
C56' C57' 1.39 ?
C56' H56' 0.95 ?
C57' C58' 1.39 ?
C57' H57' 0.95 ?
C58' C59' 1.39 ?
C58' H58' 0.95 ?
C59' C60' 1.39 ?
C59' H59' 0.95 ?
C60' H60' 0.95 ?
C61 C62 1.517(9) ?
C61 H61A 0.99 ?
C61 H61B 0.99 ?
C62 H62A 0.99 ?
C62 H62B 0.99 ?
C63 C64 1.39 ?
C63 C68 1.39 ?
C64 C65 1.39 ?
C64 H64 0.95 ?
C65 C66 1.39 ?
C65 H65 0.95 ?
C66 C67 1.39 ?
C66 H66 0.95 ?
C67 C68 1.39 ?
C67 H67 0.95 ?
C68 H68 0.95 ?
C69 C70 1.39 ?
C69 C74 1.39 ?
C70 C71 1.39 ?
C70 H70 0.95 ?
C71 C72 1.39 ?
C71 H71 0.95 ?
C72 C73 1.39 ?
C72 H72 0.95 ?
C73 C74 1.39 ?
C73 H73 0.95 ?
C74 H74 0.95 ?
C63' C64' 1.39 ?
C63' C68' 1.39 ?
C64' C65' 1.39 ?
C64' H64' 0.95 ?
C65' C66' 1.39 ?
C65' H65' 0.95 ?
C66' C67' 1.39 ?
C66' H66' 0.95 ?
C67' C68' 1.39 ?
C67' H67' 0.95 ?
C68' H68' 0.95 ?
C69' C70' 1.39 ?
C69' C74' 1.39 ?
C70' C71' 1.39 ?
C70' H70' 0.95 ?
C71' C72' 1.39 ?
C71' H71' 0.95 ?
C72' C73' 1.39 ?
C72' H72' 0.95 ?
C73' C74' 1.39 ?
C73' H73' 0.95 ?
C74' H74' 0.95 ?

loop_
_geom_torsion_atom_site_label_1
_geom_torsion_atom_site_label_2
_geom_torsion_atom_site_label_3
_geom_torsion_atom_site_label_4
_geom_torsion_site_symmetry_1
_geom_torsion_site_symmetry_4
_geom_torsion
C13 Sn1 O1 C19 . . 171.4(8)
C1 Sn1 O1 C19 . . -69.6(7)
C7 Sn1 O1 C19 . . 58.4(9)
C13 Sn1 O3 C21 . . -45.1(12)
C1 Sn1 O3 C21 . . -163.2(12)
C7 Sn1 O3 C21 . . 67.9(12)
C13 Sn1 C1 C2 . . -53.1(7)
O3 Sn1 C1 C2 . . 43.7(6)
C7 Sn1 C1 C2 . . 124.5(7)
O1 Sn1 C1 C2 . . -142.9(3)
C13 Sn1 C1 C6 . . 125.5(7)
O3 Sn1 C1 C6 . . -137.7(6)
C7 Sn1 C1 C6 . . -56.9(7)
O1 Sn1 C1 C6 . . 35.7(4)
C6 C1 C2 C3 . . 0.0
Sn1 C1 C2 C3 . . 178.6(4)
C1 C2 C3 C4 . . 0.0
C2 C3 C4 C5 . . 0.0
C3 C4 C5 C6 . . 0.0
C4 C5 C6 C1 . . 0.0
C2 C1 C6 C5 . . 0.0
Sn1 C1 C6 C5 . . -178.5(4)
C13 Sn1 C7 C8 . . 121.7(10)
C1 Sn1 C7 C8 . . -56.0(11)
O3 Sn1 C7 C8 . . 21.1(9)
O1 Sn1 C7 C8 . . -151.4(9)
C13 Sn1 C7 C12 . . -55.5(14)
C1 Sn1 C7 C12 . . 126.8(9)
O3 Sn1 C7 C12 . . -156.0(12)
O1 Sn1 C7 C12 . . 31.5(11)
C12 C7 C8 C9 . . 0.0
Sn1 C7 C8 C9 . . -177.1(15)
C7 C8 C9 C10 . . 0.0
C8 C9 C10 C11 . . 0.0
C9 C10 C11 C12 . . 0.0
C10 C11 C12 C7 . . 0.0
C8 C7 C12 C11 . . 0.0
Sn1 C7 C12 C11 . . 177.2(14)
C1 Sn1 C13 C18 . . -28.8(14)
O3 Sn1 C13 C18 . . -114.0(12)
C7 Sn1 C13 C18 . . 153.3(11)
O1 Sn1 C13 C18 . . 65.3(11)
C1 Sn1 C13 C14 . . -151.1(9)
O3 Sn1 C13 C14 . . 123.7(12)
C7 Sn1 C13 C14 . . 31.0(14)
O1 Sn1 C13 C14 . . -57.0(12)
C18 C13 C14 C15 . . 56.6(18)
Sn1 C13 C14 C15 . . 176.7(12)
C13 C14 C15 C16 . . -43(2)
C14 C15 C16 C17 . . 39(2)
C15 C16 C17 C18 . . -45(2)
C14 C13 C18 C17 . . -63.0(16)
Sn1 C13 C18 C17 . . 174.0(11)
C16 C17 C18 C13 . . 56.2(17)
Sn1 O1 C19 O2 . . 29.6(7)
Sn1 O1 C19 C20 . . -150.9(6)
O2 C19 C20 F2 . . -177.3(8)
O1 C19 C20 F2 . . 3.1(8)
O2 C19 C20 F1 . . 71.2(9)
O1 C19 C20 F1 . . -108.5(9)
O2 C19 C20 Cl1 . . -57.4(6)
O1 C19 C20 Cl1 . . 122.9(6)
Sn1 O3 C21 O4 . . -1.4(12)
Sn1 O3 C21 C22 . . 178.7(12)
O4 C21 C22 F3 . . -86.9(11)
O3 C21 C22 F3 . . 93.0(11)
O4 C21 C22 F4 . . 149.5(10)
O3 C21 C22 F4 . . -30.6(10)
O4 C21 C22 Cl2 . . 37.9(10)
O3 C21 C22 Cl2 . . -142.1(9)
C7' Sn1' O1' C19' . . 149.1(19)
C13' Sn1' O1' C19' . . -83.5(18)
C1' Sn1' O1' C19' . . 34.0(17)
C7' Sn1' O3' C21' . . 64.3(13)
C13' Sn1' O3' C21' . . -62.8(12)
C1' Sn1' O3' C21' . . 179.7(11)
C7' Sn1' C1' C2' . . 134.7(6)
C13' Sn1' C1' C2' . . -48.4(8)
O1' Sn1' C1' C2' . . -138.1(4)
O3' Sn1' C1' C2' . . 42.0(6)
C7' Sn1' C1' C6' . . -47.8(7)
C13' Sn1' C1' C6' . . 129.2(7)
O1' Sn1' C1' C6' . . 39.4(5)
O3' Sn1' C1' C6' . . -140.5(6)
C6' C1' C2' C3' . . 0.0
Sn1' C1' C2' C3' . . 177.5(4)
C1' C2' C3' C4' . . 0.0
C2' C3' C4' C5' . . 0.0
C3' C4' C5' C6' . . 0.0
C4' C5' C6' C1' . . 0.0
C2' C1' C6' C5' . . 0.0
Sn1' C1' C6' C5' . . -177.5(4)
C13' Sn1' C7' C8' . . 118.4(11)
C1' Sn1' C7' C8' . . -65.0(10)
O1' Sn1' C7' C8' . . -156.6(9)
O3' Sn1' C7' C8' . . 28.0(9)
C13' Sn1' C7' C12' . . -59.5(17)
C1' Sn1' C7' C12' . . 117.1(11)
O1' Sn1' C7' C12' . . 25.5(13)
O3' Sn1' C7' C12' . . -150.0(13)
C12' C7' C8' C9' . . 0.0
Sn1' C7' C8' C9' . . -177.9(17)
C7' C8' C9' C10' . . 0.0
C8' C9' C10' C11' . . 0.0
C9' C10' C11' C12' . . 0.0
C10' C11' C12' C7' . . 0.0
C8' C7' C12' C11' . . 0.0
Sn1' C7' C12' C11' . . 177.9(17)
C7' Sn1' C13' C18' . . 143.3(12)
C1' Sn1' C13' C18' . . -33.2(16)
O1' Sn1' C13' C18' . . 59.5(13)
O3' Sn1' C13' C18' . . -125.1(14)
C7' Sn1' C13' C14' . . 16.1(16)
C1' Sn1' C13' C14' . . -160.5(9)
O1' Sn1' C13' C14' . . -67.8(11)
O3' Sn1' C13' C14' . . 107.7(12)
C18' C13' C14' C15' . . 49.0(19)
Sn1' C13' C14' C15' . . 179.0(11)
C13' C14' C15' C16' . . -58.9(16)
C14' C15' C16' C17' . . 67.0(14)
C15' C16' C17' C18' . . -66.0(13)
C14' C13' C18' C17' . . -49.1(19)
Sn1' C13' C18' C17' . . -173.5(11)
C16' C17' C18' C13' . . 58.6(16)
Sn1' O1' C19' O2' . . -6.5(17)
Sn1' O1' C19' C20' . . 173.1(16)
O1' C19' C20' F1' . . 43.3(10)
O2' C19' C20' F1' . . -137.1(10)
O1' C19' C20' F2' . . 160.8(9)
O2' C19' C20' F2' . . -19.6(9)
O1' C19' C20' Cl1' . . -77.6(8)
O2' C19' C20' Cl1' . . 102.0(8)
Sn1' O3' C21' O4' . . 22.4(11)
Sn1' O3' C21' C22' . . -157.5(11)
O4' C21' C22' F3' . . -112.1(9)
O3' C21' C22' F3' . . 67.8(10)
O4' C21' C22' F4' . . 0.5(10)
O3' C21' C22' F4' . . -179.6(10)
O4' C21' C22' Cl2' . . 128.2(8)
O3' C21' C22' Cl2' . . -51.9(8)
P3 Ag1 P1 C23' . . 45.1(2)
P2 Ag1 P1 C23' . . -81.6(2)
P4 Ag1 P1 C23' . . 147.7(2)
P3 Ag1 P1 C29 . . -85.9(3)
P2 Ag1 P1 C29 . . 147.5(3)
P4 Ag1 P1 C29 . . 16.8(3)
P3 Ag1 P1 C35 . . 150.9(3)
P2 Ag1 P1 C35 . . 24.3(3)
P4 Ag1 P1 C35 . . -106.4(3)
P3 Ag1 P1 C29' . . -98.1(3)
P2 Ag1 P1 C29' . . 135.3(3)
P4 Ag1 P1 C29' . . 4.6(3)
P3 Ag1 P1 C23 . . 34.70(19)
P2 Ag1 P1 C23 . . -91.93(19)
P4 Ag1 P1 C23 . . 137.38(18)
P3 Ag1 P2 C37 . . 101.7(2)
P1 Ag1 P2 C37 . . -134.5(2)
P4 Ag1 P2 C37 . . -11.4(2)
P3 Ag1 P2 C43' . . -2.5(2)
P1 Ag1 P2 C43' . . 121.3(2)
P4 Ag1 P2 C43' . . -115.6(2)
P3 Ag1 P2 C36 . . -124.0(2)
P1 Ag1 P2 C36 . . -0.1(2)
P4 Ag1 P2 C36 . . 122.9(2)
P3 Ag1 P2 C37' . . 130.27(19)
P1 Ag1 P2 C37' . . -105.87(19)
P4 Ag1 P2 C37' . . 17.17(19)
P3 Ag1 P2 C43 . . -22.2(2)
P1 Ag1 P2 C43 . . 101.6(2)
P4 Ag1 P2 C43 . . -135.3(2)
P2 Ag1 P3 C55' . . 89.3(5)
P1 Ag1 P3 C55' . . -16.4(5)
P4 Ag1 P3 C55' . . -137.6(5)
P2 Ag1 P3 C49 . . -41.2(4)
P1 Ag1 P3 C49 . . -146.9(4)
P4 Ag1 P3 C49 . . 91.9(4)
P2 Ag1 P3 C61 . . -156.1(2)
P1 Ag1 P3 C61 . . 98.2(2)
P4 Ag1 P3 C61 . . -23.0(2)
P2 Ag1 P3 C49' . . -46.8(4)
P1 Ag1 P3 C49' . . -152.5(4)
P4 Ag1 P3 C49' . . 86.4(4)
P2 Ag1 P3 C55 . . 85.2(4)
P1 Ag1 P3 C55 . . -20.5(4)
P4 Ag1 P3 C55 . . -141.7(4)
P3 Ag1 P4 C69 . . -109.0(2)
P2 Ag1 P4 C69 . . 21.0(2)
P1 Ag1 P4 C69 . . 128.2(2)
P3 Ag1 P4 C63' . . 117.8(3)
P2 Ag1 P4 C63' . . -112.2(3)
P1 Ag1 P4 C63' . . -5.0(3)
P3 Ag1 P4 C62 . . -1.4(2)
P2 Ag1 P4 C62 . . 128.6(2)
P1 Ag1 P4 C62 . . -124.2(2)
P3 Ag1 P4 C63 . . 114.5(3)
P2 Ag1 P4 C63 . . -115.5(3)
P1 Ag1 P4 C63 . . -8.3(3)
P3 Ag1 P4 C69' . . -122.4(3)
P2 Ag1 P4 C69' . . 7.6(3)
P1 Ag1 P4 C69' . . 114.8(3)
C23' P1 C23 C24 . . 52.7(9)
C29 P1 C23 C24 . . -21.0(4)
C35 P1 C23 C24 . . 91.4(4)
C29' P1 C23 C24 . . -23.0(4)
Ag1 P1 C23 C24 . . -158.1(3)
C23' P1 C23 C28 . . -127.5(10)
C29 P1 C23 C28 . . 158.7(4)
C35 P1 C23 C28 . . -88.8(3)
C29' P1 C23 C28 . . 156.7(4)
Ag1 P1 C23 C28 . . 21.6(3)
C28 C23 C24 C25 . . 0.0
P1 C23 C24 C25 . . 179.7(4)
C23 C24 C25 C26 . . 0.0
C24 C25 C26 C27 . . 0.0
C25 C26 C27 C28 . . 0.0
C26 C27 C28 C23 . . 0.0
C24 C23 C28 C27 . . 0.0
P1 C23 C28 C27 . . -179.7(4)
C23' P1 C29 C30 . . -99.8(5)
C35 P1 C29 C30 . . 162.3(5)
C29' P1 C29 C30 . . 88.9(17)
C23 P1 C29 C30 . . -83.8(5)
Ag1 P1 C29 C30 . . 42.1(6)
C23' P1 C29 C34 . . 87.7(5)
C35 P1 C29 C34 . . -10.3(6)
C29' P1 C29 C34 . . -83.6(17)
C23 P1 C29 C34 . . 103.6(5)
Ag1 P1 C29 C34 . . -130.4(4)
C34 C29 C30 C31 . . 0.0
P1 C29 C30 C31 . . -172.6(6)
C29 C30 C31 C32 . . 0.0
C30 C31 C32 C33 . . 0.0
C31 C32 C33 C34 . . 0.0
C32 C33 C34 C29 . . 0.0
C30 C29 C34 C33 . . 0.0
P1 C29 C34 C33 . . 172.4(6)
C29 P1 C23' C24' . . -66.6(4)
C35 P1 C23' C24' . . 41.8(4)
C29' P1 C23' C24' . . -64.3(4)
C23 P1 C23' C24' . . -174.5(11)
Ag1 P1 C23' C24' . . 149.7(3)
C29 P1 C23' C28' . . 110.3(4)
C35 P1 C23' C28' . . -141.3(3)
C29' P1 C23' C28' . . 112.6(4)
C23 P1 C23' C28' . . 2.4(8)
Ag1 P1 C23' C28' . . -33.4(4)
C28' C23' C24' C25' . . 0.0
P1 C23' C24' C25' . . 176.8(4)
C23' C24' C25' C26' . . 0.0
C24' C25' C26' C27' . . 0.0
C25' C26' C27' C28' . . 0.0
C26' C27' C28' C23' . . 0.0
C24' C23' C28' C27' . . 0.0
P1 C23' C28' C27' . . -177.0(4)
C23' P1 C29' C30' . . -103.2(5)
C29 P1 C29' C30' . . -94.1(17)
C35 P1 C29' C30' . . 155.4(5)
C23 P1 C29' C30' . . -86.3(5)
Ag1 P1 C29' C30' . . 45.8(5)
C23' P1 C29' C34' . . 70.0(5)
C29 P1 C29' C34' . . 79.2(17)
C35 P1 C29' C34' . . -31.4(6)
C23 P1 C29' C34' . . 87.0(5)
Ag1 P1 C29' C34' . . -140.9(4)
C34' C29' C30' C31' . . 0.0
P1 C29' C30' C31' . . 173.4(6)
C29' C30' C31' C32' . . 0.0
C30' C31' C32' C33' . . 0.0
C31' C32' C33' C34' . . 0.0
C32' C33' C34' C29' . . 0.0
C30' C29' C34' C33' . . 0.0
P1 C29' C34' C33' . . -173.1(6)
C23' P1 C35 C36 . . 76.3(5)
C29 P1 C35 C36 . . 171.9(5)
C29' P1 C35 C36 . . -173.5(5)
C23 P1 C35 C36 . . 66.0(5)
Ag1 P1 C35 C36 . . -51.6(5)
P1 C35 C36 P2 . . 57.9(6)
C37 P2 C36 C35 . . 107.2(5)
C43' P2 C36 C35 . . -165.3(5)
C37' P2 C36 C35 . . 87.0(5)
C43 P2 C36 C35 . . -145.8(5)
Ag1 P2 C36 C35 . . -31.6(5)
C43' P2 C37 C38 . . -134.7(4)
C36 P2 C37 C38 . . -31.4(4)
C37' P2 C37 C38 . . 19.6(5)
C43 P2 C37 C38 . . -133.6(4)
Ag1 P2 C37 C38 . . 98.6(3)
C43' P2 C37 C42 . . 48.9(4)
C36 P2 C37 C42 . . 152.2(4)
C37' P2 C37 C42 . . -156.8(7)
C43 P2 C37 C42 . . 50.0(4)
Ag1 P2 C37 C42 . . -77.8(4)
C42 C37 C38 C39 . . 0.0
P2 C37 C38 C39 . . -176.4(4)
C37 C38 C39 C40 . . 0.0
C38 C39 C40 C41 . . 0.0
C39 C40 C41 C42 . . 0.0
C40 C41 C42 C37 . . 0.0
C38 C37 C42 C41 . . 0.0
P2 C37 C42 C41 . . 176.3(5)
C37 P2 C43 C44 . . -145.5(3)
C43' P2 C43 C44 . . -142.7(9)
C36 P2 C43 C44 . . 97.1(3)
C37' P2 C43 C44 . . -159.7(3)
Ag1 P2 C43 C44 . . -10.6(4)
C37 P2 C43 C48 . . 38.0(4)
C43' P2 C43 C48 . . 40.8(7)
C36 P2 C43 C48 . . -79.4(3)
C37' P2 C43 C48 . . 23.8(4)
Ag1 P2 C43 C48 . . 172.9(3)
C48 C43 C44 C45 . . 0.0
P2 C43 C44 C45 . . -176.5(4)
C43 C44 C45 C46 . . 0.0
C44 C45 C46 C47 . . 0.0
C45 C46 C47 C48 . . 0.0
C46 C47 C48 C43 . . 0.0
C44 C43 C48 C47 . . 0.0
P2 C43 C48 C47 . . 176.5(4)
C37 P2 C37' C38' . . -88.9(6)
C43' P2 C37' C38' . . -62.6(4)
C36 P2 C37' C38' . . 45.9(3)
C43 P2 C37' C38' . . -56.2(4)
Ag1 P2 C37' C38' . . 155.7(3)
C37 P2 C37' C42' . . 86.8(6)
C43' P2 C37' C42' . . 113.1(3)
C36 P2 C37' C42' . . -138.4(3)
C43 P2 C37' C42' . . 119.6(3)
Ag1 P2 C37' C42' . . -28.6(3)
C42' C37' C38' C39' . . 0.0
P2 C37' C38' C39' . . 175.6(4)
C37' C38' C39' C40' . . 0.0
C38' C39' C40' C41' . . 0.0
C39' C40' C41' C42' . . 0.0
C40' C41' C42' C37' . . 0.0
C38' C37' C42' C41' . . 0.0
P2 C37' C42' C41' . . -175.9(4)
C37 P2 C43' C44' . . -178.5(4)
C36 P2 C43' C44' . . 67.6(4)
C37' P2 C43' C44' . . 170.1(3)
C43 P2 C43' C44' . . 4.3(6)
Ag1 P2 C43' C44' . . -53.2(4)
C37 P2 C43' C48' . . -8.0(4)
C36 P2 C43' C48' . . -121.8(4)
C37' P2 C43' C48' . . -19.4(4)
C43 P2 C43' C48' . . 174.8(9)
Ag1 P2 C43' C48' . . 117.3(3)
C48' C43' C44' C45' . . 0.0
P2 C43' C44' C45' . . 170.8(4)
C43' C44' C45' C46' . . 0.0
C44' C45' C46' C47' . . 0.0
C45' C46' C47' C48' . . 0.0
C46' C47' C48' C43' . . 0.0
C44' C43' C48' C47' . . 0.0
P2 C43' C48' C47' . . -170.2(4)
C55' P3 C49 C50 . . 74.7(7)
C61 P3 C49 C50 . . -31.4(6)
C49' P3 C49 C50 . . -92(5)
C55 P3 C49 C50 . . 84.5(6)
Ag1 P3 C49 C50 . . -143.9(4)
C55' P3 C49 C54 . . -104.3(7)
C61 P3 C49 C54 . . 149.6(5)
C49' P3 C49 C54 . . 89(5)
C55 P3 C49 C54 . . -94.5(7)
Ag1 P3 C49 C54 . . 37.1(7)
C54 C49 C50 C51 . . 0.0
P3 C49 C50 C51 . . -179.0(8)
C49 C50 C51 C52 . . 0.0
C50 C51 C52 C53 . . 0.0
C51 C52 C53 C54 . . 0.0
C52 C53 C54 C49 . . 0.0
C50 C49 C54 C53 . . 0.0
P3 C49 C54 C53 . . 179.0(8)
C55' P3 C55 C56 . . 91(4)
C49 P3 C55 C56 . . 27.5(6)
C61 P3 C55 C56 . . 139.9(5)
C49' P3 C55 C56 . . 27.9(6)
Ag1 P3 C55 C56 . . -106.7(5)
C55' P3 C55 C60 . . -89(4)
C49 P3 C55 C60 . . -153.1(7)
C61 P3 C55 C60 . . -40.7(8)
C49' P3 C55 C60 . . -152.7(7)
Ag1 P3 C55 C60 . . 72.7(8)
C60 C55 C56 C57 . . 0.0
P3 C55 C56 C57 . . 179.4(7)
C55 C56 C57 C58 . . 0.0
C56 C57 C58 C59 . . 0.0
C57 C58 C59 C60 . . 0.0
C58 C59 C60 C55 . . 0.0
C56 C55 C60 C59 . . 0.0
P3 C55 C60 C59 . . -179.3(8)
C55' P3 C49' C50' . . 41.6(6)
C49 P3 C49' C50' . . 55(5)
C61 P3 C49' C50' . . -65.4(5)
C55 P3 C49' C50' . . 51.6(6)
Ag1 P3 C49' C50' . . -174.0(4)
C55' P3 C49' C54' . . -138.7(7)
C49 P3 C49' C54' . . -125(5)
C61 P3 C49' C54' . . 114.2(6)
C55 P3 C49' C54' . . -128.7(7)
Ag1 P3 C49' C54' . . 5.6(8)
C54' C49' C50' C51' . . 0.0
P3 C49' C50' C51' . . 179.6(8)
C49' C50' C51' C52' . . 0.0
C50' C51' C52' C53' . . 0.0
C51' C52' C53' C54' . . 0.0
C52' C53' C54' C49' . . 0.0
C50' C49' C54' C53' . . 0.0
P3 C49' C54' C53' . . -179.6(8)
C49 P3 C55' C56' . . 42.8(6)
C61 P3 C55' C56' . . 150.9(5)
C49' P3 C55' C56' . . 44.3(6)
C55 P3 C55' C56' . . -75(4)
Ag1 P3 C55' C56' . . -95.5(6)
C49 P3 C55' C60' . . -153.0(6)
C61 P3 C55' C60' . . -44.9(7)
C49' P3 C55' C60' . . -151.5(6)
C55 P3 C55' C60' . . 89(4)
Ag1 P3 C55' C60' . . 68.7(8)
C60' C55' C56' C57' . . 0.0
P3 C55' C56' C57' . . 163.7(8)
C55' C56' C57' C58' . . 0.0
C56' C57' C58' C59' . . 0.0
C57' C58' C59' C60' . . 0.0
C58' C59' C60' C55' . . 0.0
C56' C55' C60' C59' . . 0.0
P3 C55' C60' C59' . . -164.4(7)
C55' P3 C61 C62 . . -177.6(5)
C49 P3 C61 C62 . . -74.3(5)
C49' P3 C61 C62 . . -68.7(5)
C55 P3 C61 C62 . . 174.0(5)
Ag1 P3 C61 C62 . . 51.4(4)
P3 C61 C62 P4 . . -59.4(4)
C69 P4 C62 C61 . . 157.2(4)
C63' P4 C62 C61 . . -88.9(4)
C63 P4 C62 C61 . . -96.4(4)
C69' P4 C62 C61 . . 162.8(4)
Ag1 P4 C62 C61 . . 33.9(4)
C69 P4 C63 C64 . . 100.3(5)
C63' P4 C63 C64 . . -135(3)
C62 P4 C63 C64 . . -1.9(6)
C69' P4 C63 C64 . . 108.8(5)
Ag1 P4 C63 C64 . . -117.7(5)
C69 P4 C63 C68 . . -81.6(5)
C63' P4 C63 C68 . . 43(2)
C62 P4 C63 C68 . . 176.2(4)
C69' P4 C63 C68 . . -73.2(5)
Ag1 P4 C63 C68 . . 60.4(5)
C68 C63 C64 C65 . . 0.0
P4 C63 C64 C65 . . 178.0(7)
C63 C64 C65 C66 . . 0.0
C64 C65 C66 C67 . . 0.0
C65 C66 C67 C68 . . 0.0
C66 C67 C68 C63 . . 0.0
C64 C63 C68 C67 . . 0.0
P4 C63 C68 C67 . . -178.1(6)
C63' P4 C69 C70 . . -161.5(4)
C62 P4 C69 C70 . . -47.1(4)
C63 P4 C69 C70 . . -152.9(4)
C69' P4 C69 C70 . . 160.3(16)
Ag1 P4 C69 C70 . . 63.0(4)
C63' P4 C69 C74 . . 21.6(4)
C62 P4 C69 C74 . . 135.9(3)
C63 P4 C69 C74 . . 30.1(4)
C69' P4 C69 C74 . . -16.7(13)
Ag1 P4 C69 C74 . . -114.0(3)
C74 C69 C70 C71 . . 0.0
P4 C69 C70 C71 . . -176.9(5)
C69 C70 C71 C72 . . 0.0
C69 C70 C71 C71 . 2_675 -132.0(6)
C70 C71 C72 C73 . . 0.0
C71 C71 C72 C73 2_675 . 122.0(7)
C71 C72 C73 C74 . . 0.0
C72 C73 C74 C69 . . 0.0
C70 C69 C74 C73 . . 0.0
P4 C69 C74 C73 . . 177.1(5)
C69 P4 C63' C64' . . 72.0(5)
C62 P4 C63' C64' . . -34.7(5)
C63 P4 C63' C64' . . 14(2)
C69' P4 C63' C64' . . 79.3(4)
Ag1 P4 C63' C64' . . -150.0(3)
C69 P4 C63' C68' . . -101.1(5)
C62 P4 C63' C68' . . 152.2(4)
C63 P4 C63' C68' . . -159(3)
C69' P4 C63' C68' . . -93.8(4)
Ag1 P4 C63' C68' . . 36.9(5)
C68' C63' C64' C65' . . 0.0
P4 C63' C64' C65' . . -173.0(6)
C63' C64' C65' C66' . . 0.0
C64' C65' C66' C67' . . 0.0
C65' C66' C67' C68' . . 0.0
C66' C67' C68' C63' . . 0.0
C64' C63' C68' C67' . . 0.0
P4 C63' C68' C67' . . 173.2(6)
C69 P4 C69' C70' . . -82.0(14)
C63' P4 C69' C70' . . 134.4(4)
C62 P4 C69' C70' . . -110.7(3)
C63 P4 C69' C70' . . 143.4(4)
Ag1 P4 C69' C70' . . 7.4(4)
C69 P4 C69' C74' . . 97.9(15)
C63' P4 C69' C74' . . -45.7(5)
C62 P4 C69' C74' . . 69.2(4)
C63 P4 C69' C74' . . -36.7(5)
Ag1 P4 C69' C74' . . -172.7(3)
C74' C69' C70' C71' . . 0.0
P4 C69' C70' C71' . . 179.9(5)
C69' C70' C71' C72' . . 0.0
C70' C71' C72' C73' . . 0.0
C71' C72' C73' C74' . . 0.0
C72' C73' C74' C69' . . 0.0
C70' C69' C74' C73' . . 0.0
P4 C69' C74' C73' . . -179.9(5)
